data_4329069
loop_
_publ_author_name
'Jun-ichi Nishigaki'
'Tsuyoshi Matsumoto'
'Kazuyuki Tatsumi'

_publ_section_title
;
 Model Studies of Methyl CoM Reductase: Methane Formation via CH3-S Bond
 Cleavage of Ni(I) Tetraazacyclic Complexes Having Intramolecular Methyl
 Sulfide Pendants
;
_journal_name_full 'Inorganic Chemistry'
_journal_page_first 5173
_journal_page_last 5187
_journal_paper_doi 10.1021/ic300017k
_journal_volume 51
_journal_year 2012
_chemical_formula_moiety 'C56 H66 B F24 N4 Ni O2 S2'
_chemical_formula_sum 'C56 H66 B F24 N4 Ni O2 S2'
_chemical_formula_weight 1416.75
_space_group_IT_number 2
_symmetry_cell_setting triclinic
_symmetry_Int_Tables_number 2
_symmetry_space_group_name_Hall '-P 1'
_symmetry_space_group_name_H-M 'P -1'
_atom_sites_solution_hydrogens geom
_atom_sites_solution_primary direct
_atom_sites_solution_secondary difmap
_cell_angle_alpha 97.060(3)
_cell_angle_beta 107.688(5)
_cell_angle_gamma 103.838(4)
_cell_formula_units_Z 2
_cell_length_a 13.181(5)
_cell_length_b 13.247(5)
_cell_length_c 20.337(7)
_cell_measurement_reflns_used 5790
_cell_measurement_temperature 173
_cell_measurement_theta_max 27.40
_cell_measurement_theta_min 3.10
_cell_volume 3211(2)
_computing_cell_refinement 'CrystalClear-SM Expert 2.0 r4'
_computing_data_collection 'CrystalClear-SM Expert 2.0 r4 (Rigaku, 2009)'
_computing_data_reduction 'CrystalClear-SM Expert 2.0 r4'
_computing_molecular_graphics 'CrystalStructure 4.0'
_computing_publication_material 'CrystalStructure 4.0 (Rigaku, 2010)'
_computing_structure_refinement 'SHELXL97 (Sheldrick, 2008)'
_computing_structure_solution SIR97
_diffrn_ambient_temperature 173
_diffrn_detector_area_resol_mean 7.314
_diffrn_measured_fraction_theta_full 0.989
_diffrn_measured_fraction_theta_max 0.989
_diffrn_measurement_device_type 'Rigaku Mercury70'
_diffrn_measurement_method \w
_diffrn_radiation_type 'Mo K\a'
_diffrn_radiation_wavelength 0.71070
_diffrn_reflns_av_R_equivalents 0.0755
_diffrn_reflns_limit_h_max 17
_diffrn_reflns_limit_h_min -17
_diffrn_reflns_limit_k_max 17
_diffrn_reflns_limit_k_min -16
_diffrn_reflns_limit_l_max 26
_diffrn_reflns_limit_l_min -26
_diffrn_reflns_number 38218
_diffrn_reflns_theta_full 27.52
_diffrn_reflns_theta_max 27.53
_diffrn_standards_number 0
_exptl_absorpt_coefficient_mu 0.480
_exptl_absorpt_correction_T_max 0.908
_exptl_absorpt_correction_T_min 0.797
_exptl_absorpt_correction_type multi-scan
_exptl_absorpt_process_details 'REQAB (Rigaku, 1998)'
_exptl_crystal_colour yellow
_exptl_crystal_density_diffrn 1.465
_exptl_crystal_description needle
_exptl_crystal_F_000 1454.00
_exptl_crystal_size_max 0.200
_exptl_crystal_size_mid 0.200
_exptl_crystal_size_min 0.200
_refine_diff_density_max 0.960
_refine_diff_density_min -0.500
_refine_ls_extinction_method none
_refine_ls_goodness_of_fit_ref 1.033
_refine_ls_hydrogen_treatment constr
_refine_ls_number_parameters 949
_refine_ls_number_reflns 14650
_refine_ls_number_restraints 0
_refine_ls_R_factor_gt 0.0759
_refine_ls_shift/su_max 0.000
_refine_ls_structure_factor_coef Fsqd
_refine_ls_weighting_details 'w = 1/[\s^2^(Fo^2^)+(0.0800P)^2^+4.0000P] where P=(Fo^2^+2Fc^2^)/3'
_refine_ls_weighting_scheme calc
_refine_ls_wR_factor_ref 0.2386
_reflns_number_gt 6791
_reflns_number_total 14650
_reflns_threshold_expression F^2^>2.0\s(F^2^)
_cod_data_source_file ic300017k_si_002_07.cif
_cod_data_source_block RRSS-[Ni(mtc)](BArF4)_Complex10b
_cod_database_code 4329069

loop_
_symmetry_equiv_pos_site_id
_symmetry_equiv_pos_as_xyz
1 +X,+Y,+Z
2 -X,-Y,-Z

loop_
_atom_site_label
_atom_site_type_symbol
_atom_site_fract_x
_atom_site_fract_y
_atom_site_fract_z
_atom_site_U_iso_or_equiv
_atom_site_adp_type
_atom_site_occupancy
_atom_site_symmetry_multiplicity
_atom_site_calc_flag
_atom_site_refinement_flags
Ni1 Ni 0.0000 0.5000 0.5000 0.0416(3) Uani 1.0 1 d .
Ni2 Ni 0.0000 0.0000 1.0000 0.0450(3) Uani 1.0 1 d .
S1 S -0.31300(13) 0.08999(13) 0.41362(8) 0.0718(5) Uani 1.0 2 d .
S2 S -0.01791(14) -0.35042(12) 0.80626(9) 0.0737(5) Uani 1.0 2 d .
F1 F 0.4532(4) -0.1925(3) 0.8199(3) 0.0905(12) Uani 1.0 2 d .
F2 F 0.2978(3) -0.1994(3) 0.74600(17) 0.0814(11) Uani 1.0 2 d .
F3 F 0.3493(3) -0.1099(3) 0.85104(17) 0.0707(10) Uani 1.0 2 d .
F4 F 0.6773(16) -0.0409(13) 0.6874(10) 0.108(7) Uani 0.6700 2 d .
F5 F 0.7607(11) 0.1142(15) 0.7494(6) 0.102(5) Uani 0.6700 2 d .
F6 F 0.6542(19) 0.0929(15) 0.6436(12) 0.101(5) Uani 0.6700 2 d .
F7 F 0.7293(3) 0.6023(3) 0.8609(3) 0.1000(14) Uani 1.0 2 d .
F8 F 0.8223(4) 0.4941(4) 0.8811(3) 0.1077(15) Uani 1.0 2 d .
F9 F 0.8161(4) 0.6032(4) 0.9660(2) 0.1269(19) Uani 1.0 2 d .
F10 F 0.5770(19) 0.4135(14) 1.0862(11) 0.131(9) Uani 0.5000 2 d .
F11 F 0.5262(14) 0.2524(13) 1.0443(8) 0.104(5) Uani 0.5000 2 d .
F12 F 0.4180(16) 0.3385(15) 1.0288(12) 0.081(5) Uani 0.5000 2 d .
F13 F 0.2677(15) 0.1477(12) 0.4835(7) 0.099(7) Uani 0.6000 2 d .
F14 F 0.437(3) 0.202(2) 0.4949(13) 0.146(11) Uani 0.6000 2 d .
F15 F 0.3186(13) 0.2837(11) 0.4485(6) 0.098(4) Uani 0.6000 2 d .
F16 F 0.5491(17) 0.636(3) 0.6876(16) 0.129(13) Uani 0.5000 2 d .
F17 F 0.4097(19) 0.6244(17) 0.7077(12) 0.107(8) Uani 0.5000 2 d .
F18 F 0.397(3) 0.6206(12) 0.6069(8) 0.129(7) Uani 0.5000 2 d .
F19 F -0.0029(3) 0.0107(3) 0.58268(16) 0.0768(10) Uani 1.0 2 d .
F20 F -0.1125(3) 0.0117(3) 0.6416(2) 0.0980(14) Uani 1.0 2 d .
F21 F 0.0075(3) -0.0720(3) 0.66580(19) 0.0771(10) Uani 1.0 2 d .
F22 F 0.1372(10) 0.3680(14) 0.8915(4) 0.100(3) Uani 0.6000 2 d .
F23 F 0.0953(16) 0.4398(7) 0.8024(11) 0.123(5) Uani 0.6000 2 d .
F24 F -0.0233(7) 0.3189(9) 0.8177(6) 0.074(3) Uani 0.6000 2 d .
F25 F 0.003(3) 0.379(3) 0.7889(11) 0.177(13) Uani 0.4000 2 d .
F26 F 0.1603(9) 0.4354(12) 0.8612(11) 0.084(4) Uani 0.4000 2 d .
F27 F 0.046(4) 0.3087(12) 0.872(2) 0.177(11) Uani 0.4000 2 d .
F28 F 0.3676(16) 0.6214(16) 0.6685(16) 0.129(11) Uani 0.5000 2 d .
F29 F 0.5325(19) 0.6335(19) 0.7145(15) 0.128(12) Uani 0.5000 2 d .
F30 F 0.4729(19) 0.6249(10) 0.6071(10) 0.115(6) Uani 0.5000 2 d .
F31 F 0.411(3) 0.172(3) 0.5008(16) 0.103(11) Uani 0.4000 2 d .
F32 F 0.5968(12) 0.2963(13) 1.0663(7) 0.098(5) Uani 0.5000 2 d .
F33 F 0.5752(11) 0.4476(12) 1.0869(10) 0.058(3) Uani 0.5000 2 d .
F34 F 0.4299(14) 0.3109(16) 1.0283(10) 0.116(9) Uani 0.5000 2 d .
F35 F 0.2555(19) 0.185(3) 0.4686(16) 0.171(16) Uani 0.4000 2 d .
F36 F 0.393(3) 0.298(2) 0.4589(12) 0.130(9) Uani 0.4000 2 d .
F37 F 0.748(3) 0.131(3) 0.728(2) 0.145(16) Uani 0.3300 2 d .
F38 F 0.708(4) -0.023(3) 0.711(2) 0.112(15) Uani 0.3300 2 d .
F39 F 0.633(4) 0.047(4) 0.6397(18) 0.149(18) Uani 0.3300 2 d .
O1 O -0.1882(4) 0.3808(4) 0.6060(2) 0.0691(11) Uani 1.0 2 d .
O2 O 0.2129(4) -0.1515(3) 1.0327(3) 0.0692(11) Uani 1.0 2 d .
N1 N -0.0287(4) 0.3388(3) 0.4541(2) 0.0478(10) Uani 1.0 2 d .
N2 N 0.0396(4) 0.4751(4) 0.6000(2) 0.0505(10) Uani 1.0 2 d .
N3 N -0.0533(4) -0.0658(3) 0.8913(3) 0.0513(11) Uani 1.0 2 d .
N4 N -0.1623(4) -0.0521(3) 0.9901(2) 0.0493(10) Uani 1.0 2 d .
C1 C 0.0605(5) 0.2977(4) 0.4938(3) 0.0553(13) Uani 1.0 2 d .
C2 C 0.0707(5) 0.2992(5) 0.5698(3) 0.0637(15) Uani 1.0 2 d .
C3 C 0.1150(5) 0.4087(5) 0.6186(3) 0.0589(14) Uani 1.0 2 d .
C4 C 0.0843(5) 0.5812(5) 0.6491(3) 0.0598(14) Uani 1.0 2 d .
C5 C 0.0235(5) 0.6560(5) 0.6175(3) 0.0544(13) Uani 1.0 2 d .
C6 C -0.1410(4) 0.2764(4) 0.4507(3) 0.0483(12) Uani 1.0 2 d .
C7 C -0.1713(5) 0.1556(5) 0.4255(3) 0.0628(15) Uani 1.0 2 d .
C8 C -0.3071(7) 0.1002(6) 0.5028(4) 0.088(3) Uani 1.0 2 d .
C9 C 0.0030(5) 0.0092(5) 0.8555(3) 0.0591(14) Uani 1.0 2 d .
C10 C 0.1267(5) 0.0333(5) 0.8802(3) 0.0634(15) Uani 1.0 2 d .
C11 C 0.1892(5) 0.1040(5) 0.9540(3) 0.0617(15) Uani 1.0 2 d .
C12 C -0.2253(5) -0.1206(5) 0.9196(3) 0.0608(15) Uani 1.0 2 d .
C13 C -0.1745(5) -0.0773(5) 0.8677(3) 0.0609(15) Uani 1.0 2 d .
C14 C -0.0305(5) -0.1695(4) 0.8824(3) 0.0523(13) Uani 1.0 2 d .
C15 C -0.0579(6) -0.2289(5) 0.8069(4) 0.0752(18) Uani 1.0 2 d .
C16 C 0.1306(6) -0.2990(6) 0.8382(4) 0.088(3) Uani 1.0 2 d .
C17 C 0.4409(4) 0.1401(4) 0.7544(3) 0.0378(10) Uani 1.0 2 d .
C18 C 0.3980(4) 0.0493(4) 0.7776(3) 0.0432(11) Uani 1.0 2 d .
C19 C 0.4391(4) -0.0379(4) 0.7763(3) 0.0429(11) Uani 1.0 2 d .
C20 C 0.5254(4) -0.0383(4) 0.7513(3) 0.0466(12) Uani 1.0 2 d .
C21 C 0.5706(4) 0.0505(4) 0.7291(3) 0.0417(11) Uani 1.0 2 d .
C22 C 0.5292(4) 0.1370(4) 0.7309(3) 0.0405(11) Uani 1.0 2 d .
C23 C 0.3848(5) -0.1339(4) 0.7982(3) 0.0540(13) Uani 1.0 2 d .
C24 C 0.6650(5) 0.0529(5) 0.7018(4) 0.0585(14) Uani 1.0 2 d .
C25 C 0.4840(4) 0.3205(4) 0.8376(3) 0.0385(10) Uani 1.0 2 d .
C26 C 0.4695(4) 0.3093(4) 0.9019(3) 0.0414(11) Uani 1.0 2 d .
C27 C 0.5452(4) 0.3685(4) 0.9663(3) 0.0442(11) Uani 1.0 2 d .
C28 C 0.6402(4) 0.4447(4) 0.9698(3) 0.0516(13) Uani 1.0 2 d .
C29 C 0.6584(4) 0.4574(4) 0.9071(3) 0.0471(12) Uani 1.0 2 d .
C30 C 0.5825(4) 0.3949(4) 0.8433(3) 0.0421(11) Uani 1.0 2 d .
C31 C 0.5279(6) 0.3495(5) 1.0344(3) 0.0605(15) Uani 1.0 2 d .
C32 C 0.7579(5) 0.5382(5) 0.9058(4) 0.0686(17) Uani 1.0 2 d .
C33 C 0.4023(4) 0.3062(4) 0.6960(3) 0.0404(11) Uani 1.0 2 d .
C34 C 0.4198(4) 0.4171(4) 0.7033(3) 0.0436(11) Uani 1.0 2 d .
C35 C 0.4197(4) 0.4681(4) 0.6476(3) 0.0475(12) Uani 1.0 2 d .
C36 C 0.3988(4) 0.4102(5) 0.5807(3) 0.0502(12) Uani 1.0 2 d .
C37 C 0.3787(4) 0.3010(4) 0.5712(3) 0.0473(12) Uani 1.0 2 d .
C38 C 0.3804(4) 0.2515(4) 0.6281(3) 0.0455(11) Uani 1.0 2 d .
C39 C 0.4459(5) 0.5857(5) 0.6594(4) 0.0586(14) Uani 1.0 2 d .
C40 C 0.3539(6) 0.2357(6) 0.4996(3) 0.0641(16) Uani 1.0 2 d .
C41 C 0.2685(4) 0.2201(4) 0.7566(3) 0.0378(10) Uani 1.0 2 d .
C42 C 0.1866(4) 0.1318(4) 0.7082(3) 0.0402(11) Uani 1.0 2 d .
C43 C 0.0737(4) 0.1138(4) 0.6980(3) 0.0397(10) Uani 1.0 2 d .
C44 C 0.0378(4) 0.1835(4) 0.7352(3) 0.0433(11) Uani 1.0 2 d .
C45 C 0.1177(4) 0.2721(4) 0.7832(3) 0.0400(11) Uani 1.0 2 d .
C46 C 0.2297(4) 0.2888(4) 0.7924(3) 0.0398(11) Uani 1.0 2 d .
C47 C -0.0090(5) 0.0183(5) 0.6473(3) 0.0540(13) Uani 1.0 2 d .
C48 C 0.0819(5) 0.3504(5) 0.8240(3) 0.0570(14) Uani 1.0 2 d .
C49 C -0.2647(6) 0.4226(6) 0.5619(4) 0.0773(19) Uani 1.0 2 d .
C50 C -0.2997(7) 0.4891(7) 0.6095(5) 0.102(3) Uani 1.0 2 d .
C51 C -0.2961(7) 0.4315(7) 0.6701(5) 0.096(3) Uani 1.0 2 d .
C52 C -0.2096(7) 0.3782(7) 0.6704(4) 0.097(3) Uani 1.0 2 d .
C53 C 0.3943(6) -0.0754(6) 1.0338(4) 0.0799(19) Uani 1.0 2 d .
C54 C 0.3225(5) -0.1553(6) 1.0592(4) 0.0759(18) Uani 1.0 2 d .
C55 C 0.1358(7) -0.2225(6) 1.0556(4) 0.085(2) Uani 1.0 2 d .
C56 C 0.0984(7) -0.3327(7) 1.0166(5) 0.102(3) Uani 1.0 2 d .
B1 B 0.3985(4) 0.2465(4) 0.7611(3) 0.0375(11) Uani 1.0 2 d .
H1A H 0.1323 0.3406 0.4925 0.0664 Uiso 1.0 2 calc R
H1B H 0.0470 0.2236 0.4697 0.0664 Uiso 1.0 2 calc R
H2 H -0.0267 0.4407 0.6055 0.0606 Uiso 1.0 2 calc R
H2A H 0.1204 0.2563 0.5887 0.0764 Uiso 1.0 2 calc R
H2B H -0.0036 0.2640 0.5712 0.0764 Uiso 1.0 2 calc R
H3A H 0.1262 0.4001 0.6677 0.0706 Uiso 1.0 2 calc R
H3B H 0.1884 0.4456 0.6164 0.0706 Uiso 1.0 2 calc R
H4 H -0.1876 0.0077 0.9909 0.0592 Uiso 1.0 2 calc R
H4A H 0.1648 0.6102 0.6576 0.0718 Uiso 1.0 2 calc R
H4B H 0.0749 0.5739 0.6949 0.0718 Uiso 1.0 2 calc R
H5A H -0.0553 0.6313 0.6143 0.0652 Uiso 1.0 2 calc R
H5B H 0.0573 0.7278 0.6484 0.0652 Uiso 1.0 2 calc R
H6A H -0.1974 0.3025 0.4187 0.0579 Uiso 1.0 2 calc R
H6B H -0.1462 0.2909 0.4983 0.0579 Uiso 1.0 2 calc R
H7A H -0.1216 0.1271 0.4605 0.0754 Uiso 1.0 2 calc R
H7B H -0.1587 0.1402 0.3802 0.0754 Uiso 1.0 2 calc R
H8A H -0.2828 0.1754 0.5263 0.1061 Uiso 1.0 2 calc R
H8B H -0.2542 0.0647 0.5273 0.1061 Uiso 1.0 2 calc R
H8C H -0.3811 0.0662 0.5039 0.1061 Uiso 1.0 2 calc R
H9A H -0.0158 0.0767 0.8629 0.0709 Uiso 1.0 2 calc R
H9B H -0.0272 -0.0213 0.8041 0.0709 Uiso 1.0 2 calc R
H10A H 0.1540 0.0686 0.8460 0.0761 Uiso 1.0 2 calc R
H10B H 0.1455 -0.0347 0.8795 0.0761 Uiso 1.0 2 calc R
H11A H 0.2703 0.1210 0.9635 0.0741 Uiso 1.0 2 calc R
H11B H 0.1696 0.1717 0.9557 0.0741 Uiso 1.0 2 calc R
H12A H -0.3043 -0.1215 0.9055 0.0730 Uiso 1.0 2 calc R
H12B H -0.2219 -0.1944 0.9203 0.0730 Uiso 1.0 2 calc R
H13A H -0.2119 -0.1259 0.8208 0.0731 Uiso 1.0 2 calc R
H13B H -0.1865 -0.0071 0.8630 0.0731 Uiso 1.0 2 calc R
H14A H -0.0730 -0.2163 0.9054 0.0627 Uiso 1.0 2 calc R
H14B H 0.0495 -0.1581 0.9083 0.0627 Uiso 1.0 2 calc R
H15A H -0.0181 -0.1826 0.7824 0.0902 Uiso 1.0 2 calc R
H15B H -0.1389 -0.2461 0.7810 0.0902 Uiso 1.0 2 calc R
H16A H 0.1560 -0.2539 0.8854 0.1056 Uiso 1.0 2 calc R
H16B H 0.1539 -0.2567 0.8061 0.1056 Uiso 1.0 2 calc R
H16C H 0.1634 -0.3581 0.8404 0.1056 Uiso 1.0 2 calc R
H18 H 0.3384 0.0473 0.7949 0.0518 Uiso 1.0 2 calc R
H20 H 0.5529 -0.0982 0.7494 0.0559 Uiso 1.0 2 calc R
H22 H 0.5626 0.1970 0.7155 0.0486 Uiso 1.0 2 calc R
H26 H 0.4045 0.2586 0.9013 0.0497 Uiso 1.0 2 calc R
H28 H 0.6916 0.4871 1.0138 0.0619 Uiso 1.0 2 calc R
H30 H 0.5984 0.4033 0.8014 0.0505 Uiso 1.0 2 calc R
H34 H 0.4320 0.4584 0.7481 0.0523 Uiso 1.0 2 calc R
H36 H 0.3983 0.4447 0.5424 0.0603 Uiso 1.0 2 calc R
H38 H 0.3658 0.1764 0.6199 0.0546 Uiso 1.0 2 calc R
H42 H 0.2088 0.0826 0.6816 0.0483 Uiso 1.0 2 calc R
H44 H -0.0391 0.1714 0.7284 0.0519 Uiso 1.0 2 calc R
H46 H 0.2822 0.3504 0.8250 0.0478 Uiso 1.0 2 calc R
H49A H -0.3295 0.3646 0.5290 0.0928 Uiso 1.0 2 calc R
H49B H -0.2293 0.4660 0.5341 0.0928 Uiso 1.0 2 calc R
H50A H -0.3758 0.4929 0.5855 0.1228 Uiso 1.0 2 calc R
H50B H -0.2478 0.5621 0.6265 0.1228 Uiso 1.0 2 calc R
H51A H -0.2750 0.4823 0.7154 0.1150 Uiso 1.0 2 calc R
H51B H -0.3689 0.3791 0.6613 0.1150 Uiso 1.0 2 calc R
H52A H -0.1406 0.4152 0.7109 0.1164 Uiso 1.0 2 calc R
H52B H -0.2354 0.3036 0.6748 0.1164 Uiso 1.0 2 calc R
H53A H 0.3890 -0.0044 1.0494 0.0959 Uiso 1.0 2 calc R
H53B H 0.3691 -0.0932 0.9821 0.0959 Uiso 1.0 2 calc R
H53C H 0.4718 -0.0761 1.0533 0.0959 Uiso 1.0 2 calc R
H54A H 0.3263 -0.2274 1.0428 0.0911 Uiso 1.0 2 calc R
H54B H 0.3493 -0.1393 1.1115 0.0911 Uiso 1.0 2 calc R
H55A H 0.0699 -0.1965 1.0505 0.1023 Uiso 1.0 2 calc R
H55B H 0.1716 -0.2205 1.1063 0.1023 Uiso 1.0 2 calc R
H56A H 0.1628 -0.3598 1.0221 0.1223 Uiso 1.0 2 calc R
H56B H 0.0606 -0.3359 0.9665 0.1223 Uiso 1.0 2 calc R
H56C H 0.0468 -0.3762 1.0352 0.1223 Uiso 1.0 2 calc R

loop_
_atom_site_aniso_label
_atom_site_aniso_U_11
_atom_site_aniso_U_22
_atom_site_aniso_U_33
_atom_site_aniso_U_12
_atom_site_aniso_U_13
_atom_site_aniso_U_23
Ni1 0.0415(5) 0.0400(5) 0.0393(5) 0.0089(4) 0.0110(4) 0.0074(4)
Ni2 0.0500(6) 0.0385(5) 0.0461(5) 0.0119(4) 0.0168(4) 0.0089(4)
S1 0.0662(10) 0.0722(10) 0.0544(9) -0.0097(8) 0.0146(8) 0.0074(8)
S2 0.0772(11) 0.0510(9) 0.0885(12) 0.0018(8) 0.0440(10) -0.0068(8)
F1 0.099(3) 0.078(3) 0.121(4) 0.039(3) 0.049(3) 0.063(3)
F2 0.095(3) 0.057(2) 0.062(2) -0.0229(18) 0.0205(19) 0.0098(16)
F3 0.098(3) 0.0541(19) 0.062(2) 0.0026(17) 0.0453(19) 0.0154(16)
F4 0.115(11) 0.068(6) 0.179(14) 0.034(6) 0.105(10) 0.007(7)
F5 0.046(5) 0.174(14) 0.068(4) 0.010(6) 0.018(4) 0.013(6)
F6 0.124(10) 0.155(9) 0.105(9) 0.091(8) 0.089(8) 0.092(7)
F7 0.085(3) 0.074(3) 0.109(4) -0.017(2) 0.014(3) 0.037(3)
F8 0.064(3) 0.100(3) 0.164(5) 0.003(3) 0.058(3) 0.039(3)
F9 0.105(4) 0.124(4) 0.072(3) -0.065(3) 0.004(3) -0.003(3)
F10 0.198(15) 0.099(15) 0.047(7) -0.033(10) 0.048(8) -0.024(9)
F11 0.189(16) 0.107(11) 0.083(10) 0.098(11) 0.086(11) 0.058(8)
F12 0.104(10) 0.092(8) 0.078(9) 0.048(8) 0.056(7) 0.028(6)
F13 0.144(16) 0.073(6) 0.043(4) -0.012(7) 0.018(6) -0.001(4)
F14 0.098(8) 0.24(3) 0.085(12) 0.058(12) 0.030(8) -0.047(13)
F15 0.167(12) 0.083(7) 0.035(4) 0.037(9) 0.018(7) 0.022(4)
F16 0.059(9) 0.056(7) 0.25(4) -0.007(7) 0.051(18) 0.015(15)
F17 0.16(3) 0.059(7) 0.129(13) 0.036(14) 0.081(13) 0.015(9)
F18 0.229(19) 0.074(8) 0.072(8) 0.090(13) -0.004(11) 0.025(6)
F19 0.077(3) 0.082(3) 0.0448(18) -0.0021(18) 0.0127(16) -0.0115(17)
F20 0.0347(18) 0.102(3) 0.117(3) -0.0004(17) 0.0130(19) -0.047(3)
F21 0.083(3) 0.0445(19) 0.083(3) -0.0032(16) 0.0218(19) 0.0009(17)
F22 0.096(7) 0.156(10) 0.039(4) 0.068(7) 0.004(4) -0.022(5)
F23 0.179(11) 0.065(6) 0.208(15) 0.069(7) 0.148(12) 0.060(8)
F24 0.050(4) 0.093(7) 0.073(7) 0.020(4) 0.028(5) -0.015(5)
F25 0.16(2) 0.27(4) 0.085(12) 0.19(3) -0.040(13) -0.054(15)
F26 0.072(7) 0.062(7) 0.089(9) 0.018(6) 0.007(8) -0.034(7)
F27 0.30(3) 0.080(10) 0.24(3) 0.034(16) 0.23(3) 0.024(15)
F28 0.067(8) 0.052(6) 0.26(4) 0.022(6) 0.058(14) 0.003(17)
F29 0.13(3) 0.040(6) 0.130(13) -0.000(12) -0.047(13) 0.025(8)
F30 0.192(16) 0.047(5) 0.129(14) 0.023(9) 0.089(15) 0.040(7)
F31 0.18(4) 0.106(12) 0.064(10) 0.102(18) 0.053(16) 0.017(9)
F32 0.153(12) 0.138(14) 0.068(8) 0.101(10) 0.065(8) 0.074(9)
F33 0.067(6) 0.044(6) 0.054(6) 0.011(5) 0.019(5) -0.006(5)
F34 0.081(11) 0.157(17) 0.046(7) -0.064(11) 0.026(8) -0.018(9)
F35 0.063(11) 0.22(4) 0.15(3) 0.029(18) -0.014(13) -0.12(2)
F36 0.24(3) 0.103(12) 0.069(12) 0.039(19) 0.093(17) 0.017(10)
F37 0.12(3) 0.080(13) 0.25(4) -0.013(14) 0.16(3) -0.04(2)
F38 0.12(3) 0.15(4) 0.18(3) 0.11(3) 0.11(2) 0.13(3)
F39 0.12(2) 0.34(6) 0.062(14) 0.12(4) 0.062(14) 0.11(3)
O1 0.064(3) 0.079(3) 0.065(3) 0.020(3) 0.023(2) 0.020(3)
O2 0.066(3) 0.061(3) 0.086(3) 0.022(2) 0.028(3) 0.022(3)
N1 0.045(3) 0.043(3) 0.050(3) 0.0087(18) 0.0125(19) 0.0076(19)
N2 0.050(3) 0.051(3) 0.045(3) 0.008(2) 0.016(2) 0.009(2)
N3 0.059(3) 0.043(3) 0.052(3) 0.017(2) 0.018(2) 0.009(2)
N4 0.053(3) 0.040(3) 0.054(3) 0.0146(19) 0.017(2) 0.0080(19)
C1 0.046(3) 0.046(3) 0.073(4) 0.013(3) 0.020(3) 0.013(3)
C2 0.053(4) 0.055(4) 0.076(4) 0.016(3) 0.009(3) 0.022(3)
C3 0.056(4) 0.066(4) 0.053(4) 0.023(3) 0.010(3) 0.019(3)
C4 0.067(4) 0.061(4) 0.046(3) 0.010(3) 0.021(3) 0.004(3)
C5 0.060(4) 0.052(3) 0.051(3) 0.012(3) 0.026(3) -0.001(3)
C6 0.047(3) 0.048(3) 0.046(3) 0.009(3) 0.015(3) 0.010(3)
C7 0.064(4) 0.052(4) 0.063(4) 0.005(3) 0.022(3) 0.003(3)
C8 0.113(6) 0.075(5) 0.072(5) 0.001(4) 0.046(5) 0.013(4)
C9 0.074(4) 0.055(4) 0.054(4) 0.018(3) 0.027(3) 0.020(3)
C10 0.078(4) 0.057(4) 0.065(4) 0.013(3) 0.039(4) 0.026(3)
C11 0.061(4) 0.051(4) 0.070(4) 0.005(3) 0.027(3) 0.016(3)
C12 0.054(4) 0.057(4) 0.065(4) 0.013(3) 0.018(3) 0.004(3)
C13 0.052(4) 0.065(4) 0.054(4) 0.017(3) 0.007(3) 0.002(3)
C14 0.065(4) 0.043(3) 0.049(3) 0.017(3) 0.021(3) 0.006(3)
C15 0.092(5) 0.065(4) 0.063(4) 0.021(4) 0.028(4) -0.003(3)
C16 0.075(5) 0.072(5) 0.105(6) -0.001(4) 0.045(4) -0.017(4)
C17 0.038(3) 0.037(3) 0.032(3) 0.0049(19) 0.0069(19) 0.0082(19)
C18 0.043(3) 0.050(3) 0.038(3) 0.009(3) 0.018(2) 0.013(3)
C19 0.046(3) 0.041(3) 0.034(3) 0.005(2) 0.009(2) 0.009(2)
C20 0.049(3) 0.047(3) 0.042(3) 0.016(3) 0.014(3) 0.005(3)
C21 0.042(3) 0.050(3) 0.035(3) 0.014(3) 0.015(2) 0.009(2)
C22 0.040(3) 0.039(3) 0.043(3) 0.008(2) 0.016(2) 0.011(2)
C23 0.061(4) 0.043(3) 0.053(3) 0.005(3) 0.021(3) 0.010(3)
C24 0.059(4) 0.064(4) 0.062(4) 0.023(4) 0.029(3) 0.017(3)
C25 0.036(3) 0.034(3) 0.044(3) 0.0092(19) 0.014(2) 0.007(2)
C26 0.037(3) 0.041(3) 0.045(3) 0.012(2) 0.013(2) 0.010(2)
C27 0.048(3) 0.046(3) 0.040(3) 0.018(3) 0.013(3) 0.009(3)
C28 0.050(3) 0.050(3) 0.040(3) 0.011(3) 0.002(3) -0.002(3)
C29 0.039(3) 0.047(3) 0.042(3) 0.000(2) 0.006(2) 0.008(3)
C30 0.039(3) 0.040(3) 0.041(3) 0.006(2) 0.012(2) 0.007(2)
C31 0.079(5) 0.060(4) 0.041(3) 0.023(4) 0.018(3) 0.007(3)
C32 0.054(4) 0.068(4) 0.062(4) -0.002(3) 0.004(3) 0.017(4)
C33 0.031(3) 0.047(3) 0.041(3) 0.0063(19) 0.0121(19) 0.014(2)
C34 0.043(3) 0.044(3) 0.044(3) 0.012(2) 0.016(3) 0.012(3)
C35 0.041(3) 0.046(3) 0.055(3) 0.013(3) 0.014(3) 0.017(3)
C36 0.049(3) 0.060(4) 0.047(3) 0.016(3) 0.018(3) 0.023(3)
C37 0.047(3) 0.053(3) 0.040(3) 0.010(3) 0.015(3) 0.012(3)
C38 0.044(3) 0.045(3) 0.045(3) 0.011(3) 0.011(3) 0.011(3)
C39 0.064(4) 0.052(4) 0.060(4) 0.019(3) 0.017(4) 0.021(3)
C40 0.084(5) 0.066(4) 0.045(4) 0.022(4) 0.025(4) 0.015(3)
C41 0.036(3) 0.038(3) 0.037(3) 0.0074(19) 0.0119(19) 0.010(2)
C42 0.033(3) 0.045(3) 0.039(3) 0.009(2) 0.0097(19) 0.008(2)
C43 0.041(3) 0.038(3) 0.035(3) 0.008(2) 0.010(2) 0.006(2)
C44 0.038(3) 0.046(3) 0.045(3) 0.012(2) 0.013(2) 0.012(3)
C45 0.043(3) 0.044(3) 0.032(3) 0.013(2) 0.012(2) 0.007(2)
C46 0.040(3) 0.038(3) 0.035(3) 0.006(2) 0.009(2) 0.006(2)
C47 0.044(3) 0.053(4) 0.051(3) 0.004(3) 0.012(3) -0.006(3)
C48 0.045(4) 0.061(4) 0.057(4) 0.012(3) 0.012(3) 0.003(3)
C49 0.061(4) 0.099(5) 0.071(4) 0.020(4) 0.016(4) 0.037(4)
C50 0.087(6) 0.119(7) 0.143(8) 0.050(5) 0.067(6) 0.073(6)
C51 0.083(5) 0.127(7) 0.101(6) 0.034(5) 0.058(5) 0.031(5)
C52 0.096(6) 0.127(7) 0.075(5) 0.029(5) 0.032(5) 0.045(5)
C53 0.067(4) 0.093(5) 0.071(5) 0.020(4) 0.020(4) 0.006(4)
C54 0.058(4) 0.076(5) 0.084(5) 0.021(4) 0.012(4) 0.009(4)
C55 0.098(6) 0.068(5) 0.096(6) 0.011(4) 0.052(5) 0.018(4)
C56 0.086(6) 0.104(7) 0.114(7) 0.020(5) 0.033(5) 0.036(6)
B1 0.032(3) 0.041(3) 0.037(3) 0.008(2) 0.011(2) 0.007(3)

loop_
_atom_type_symbol
_atom_type_description
_atom_type_scat_dispersion_real
_atom_type_scat_dispersion_imag
_atom_type_scat_source
Ni Ni 0.3393 1.1124
;
International Tables for Crystallography
(1992, Vol. C, Tables 4.2.6.8 and 6.1.1.4)
;
C C 0.0033 0.0016
;
International Tables for Crystallography
(1992, Vol. C, Tables 4.2.6.8 and 6.1.1.4)
;
N N 0.0061 0.0033
;
International Tables for Crystallography
(1992, Vol. C, Tables 4.2.6.8 and 6.1.1.4)
;
O O 0.0106 0.0060
;
International Tables for Crystallography
(1992, Vol. C, Tables 4.2.6.8 and 6.1.1.4)
;
F F 0.0171 0.0103
;
International Tables for Crystallography
(1992, Vol. C, Tables 4.2.6.8 and 6.1.1.4)
;
S S 0.1246 0.1234
;
International Tables for Crystallography
(1992, Vol. C, Tables 4.2.6.8 and 6.1.1.4)
;
B B 0.0013 0.0007
;
International Tables for Crystallography
(1992, Vol. C, Tables 4.2.6.8 and 6.1.1.4)
;
H H 0.0000 0.0000
;
International Tables for Crystallography
(1992, Vol. C, Table 6.1.1.4)
;

loop_
_geom_angle_atom_site_label_1
_geom_angle_atom_site_label_2
_geom_angle_atom_site_label_3
_geom_angle
_geom_angle_publ_flag
_geom_angle_site_symmetry_1
_geom_angle_site_symmetry_3
N1 Ni1 N1 180.0(3) yes . 2_566
N1 Ni1 N2 93.69(17) yes . .
N1 Ni1 N2 86.31(17) yes . 2_566
N1 Ni1 N2 86.31(17) yes 2_566 .
N1 Ni1 N2 93.69(17) yes 2_566 2_566
N2 Ni1 N2 180.0(3) yes . 2_566
N3 Ni2 N3 180.0(3) yes . 2_557
N3 Ni2 N4 85.97(18) yes . .
N3 Ni2 N4 94.03(18) yes . 2_557
N3 Ni2 N4 94.03(18) yes 2_557 .
N3 Ni2 N4 85.97(18) yes 2_557 2_557
N4 Ni2 N4 180.0(3) yes . 2_557
C7 S1 C8 101.0(4) yes . .
C15 S2 C16 101.2(4) yes . .
F38 F4 F39 114(5) yes . .
F38 F4 C24 76(5) yes . .
F39 F4 C24 44.3(15) yes . .
F37 F5 F38 101(4) yes . .
F37 F5 C24 67(3) yes . .
F38 F5 C24 46.0(14) yes . .
F37 F6 F39 105(5) yes . .
F37 F6 C24 45.7(13) yes . .
F39 F6 C24 63(4) yes . .
F32 F10 F33 165(5) yes . .
F32 F10 C31 53.5(10) yes . .
F33 F10 C31 120(4) yes . .
F32 F11 F34 115(2) yes . .
F32 F11 C31 71.3(16) yes . .
F34 F11 C31 48.4(10) yes . .
F34 F12 C31 60(4) yes . .
F31 F13 F35 105(3) yes . .
F31 F13 C40 45.5(12) yes . .
F35 F13 C40 66(3) yes . .
F31 F14 F36 122(6) yes . .
F31 F14 C40 73(6) yes . .
F36 F14 C40 52.5(16) yes . .
F35 F15 F36 119(3) yes . .
F35 F15 C40 50.2(11) yes . .
F36 F15 C40 73.4(19) yes . .
F29 F16 F30 127(4) yes . .
F29 F16 C39 77(3) yes . .
F30 F16 C39 54.2(13) yes . .
F28 F17 F29 116(4) yes . .
F28 F17 C39 70(3) yes . .
F29 F17 C39 52.6(15) yes . .
F28 F18 F30 123(2) yes . .
F28 F18 C39 56.8(12) yes . .
F30 F18 C39 71.7(19) yes . .
F26 F22 F27 121(2) yes . .
F26 F22 C48 62.4(9) yes . .
F27 F22 C48 64(2) yes . .
F25 F23 F26 111(2) yes . .
F25 F23 C48 58.5(19) yes . .
F26 F23 C48 60.4(11) yes . .
F25 F24 F27 119(3) yes . .
F25 F24 C48 61.0(19) yes . .
F27 F24 C48 63(3) yes . .
F23 F25 F24 128(3) yes . .
F23 F25 C48 64.4(17) yes . .
F24 F25 C48 68(2) yes . .
F22 F26 F23 122.3(12) yes . .
F22 F26 C48 63.6(9) yes . .
F23 F26 C48 61.5(9) yes . .
F22 F27 F24 118(3) yes . .
F22 F27 C48 62(2) yes . .
F24 F27 C48 61.0(18) yes . .
F17 F28 F18 125(4) yes . .
F17 F28 C39 74(3) yes . .
F18 F28 C39 55.9(17) yes . .
F16 F29 F17 122(4) yes . .
F16 F29 C39 74(3) yes . .
F17 F29 C39 54.1(13) yes . .
F16 F30 F18 107(3) yes . .
F16 F30 C39 50.2(12) yes . .
F18 F30 C39 63.9(16) yes . .
F13 F31 F14 128(6) yes . .
F13 F31 C40 49.8(15) yes . .
F14 F31 C40 84(6) yes . .
F10 F32 F11 103(2) yes . .
F10 F32 C31 44.1(9) yes . .
F11 F32 C31 68.8(15) yes . .
F10 F33 C31 44(3) yes . .
F11 F34 F12 153(4) yes . .
F11 F34 C31 53.4(10) yes . .
F12 F34 C31 102(4) yes . .
F13 F35 F15 137(4) yes . .
F13 F35 C40 86(3) yes . .
F15 F35 C40 54.8(13) yes . .
F14 F36 F15 110(3) yes . .
F14 F36 C40 49.5(14) yes . .
F15 F36 C40 67(2) yes . .
F5 F37 F6 139(4) yes . .
F5 F37 C24 90(4) yes . .
F6 F37 C24 51.2(14) yes . .
F4 F38 F5 127(6) yes . .
F4 F38 C24 81(6) yes . .
F5 F38 C24 48.4(12) yes . .
F4 F39 F6 129(5) yes . .
F4 F39 C24 49.9(19) yes . .
F6 F39 C24 91(4) yes . .
C49 O1 C52 108.9(6) yes . .
C54 O2 C55 114.4(6) yes . .
Ni1 N1 C1 110.5(3) yes . .
Ni1 N1 C5 102.9(3) yes . 2_566
Ni1 N1 C6 108.8(4) yes . .
C1 N1 C5 109.9(5) yes . 2_566
C1 N1 C6 112.6(5) yes . .
C5 N1 C6 111.7(4) yes 2_566 .
Ni1 N2 C3 116.3(4) yes . .
Ni1 N2 C4 107.6(4) yes . .
C3 N2 C4 111.6(4) yes . .
Ni2 N3 C9 110.1(3) yes . .
Ni2 N3 C13 102.7(4) yes . .
Ni2 N3 C14 108.5(3) yes . .
C9 N3 C13 110.7(5) yes . .
C9 N3 C14 112.2(5) yes . .
C13 N3 C14 112.1(4) yes . .
Ni2 N4 C11 117.5(4) yes . 2_557
Ni2 N4 C12 108.9(4) yes . .
C11 N4 C12 111.0(4) yes 2_557 .
N1 C1 C2 114.6(6) yes . .
C1 C2 C3 115.8(5) yes . .
N2 C3 C2 112.8(4) yes . .
N2 C4 C5 109.7(4) yes . .
N1 C5 C4 110.6(6) yes 2_566 .
N1 C6 C7 115.9(5) yes . .
S1 C7 C6 112.3(5) yes . .
N3 C9 C10 114.8(5) yes . .
C9 C10 C11 115.4(6) yes . .
N4 C11 C10 112.2(5) yes 2_557 .
N4 C12 C13 108.4(4) yes . .
N3 C13 C12 111.1(5) yes . .
N3 C14 C15 117.1(5) yes . .
S2 C15 C14 111.1(5) yes . .
C18 C17 C22 114.9(5) yes . .
C18 C17 B1 122.7(5) yes . .
C22 C17 B1 122.2(5) yes . .
C17 C18 C19 122.6(5) yes . .
C18 C19 C20 120.4(5) yes . .
C18 C19 C23 119.3(5) yes . .
C20 C19 C23 120.1(5) yes . .
C19 C20 C21 118.4(6) yes . .
C20 C21 C22 120.6(5) yes . .
C20 C21 C24 119.7(6) yes . .
C22 C21 C24 119.7(5) yes . .
C17 C22 C21 123.0(5) yes . .
F1 C23 F2 105.2(5) yes . .
F1 C23 F3 106.2(5) yes . .
F1 C23 C19 112.6(5) yes . .
F2 C23 F3 106.8(5) yes . .
F2 C23 C19 112.7(5) yes . .
F3 C23 C19 112.8(5) yes . .
F4 C24 F5 107.0(13) yes . .
F4 C24 F6 107.2(15) yes . .
F4 C24 F37 119.4(19) yes . .
F4 C24 F38 22.5(16) yes . .
F4 C24 F39 86(3) yes . .
F4 C24 C21 112.5(11) yes . .
F5 C24 F6 105.6(12) yes . .
F5 C24 F37 23.0(19) yes . .
F5 C24 F38 85.6(17) yes . .
F5 C24 F39 128(3) yes . .
F5 C24 C21 110.6(8) yes . .
F6 C24 F37 83(2) yes . .
F6 C24 F38 121(3) yes . .
F6 C24 F39 26(3) yes . .
F6 C24 C21 113.6(13) yes . .
F37 C24 F38 101(3) yes . .
F37 C24 F39 107(3) yes . .
F37 C24 C21 117(2) yes . .
F38 C24 F39 105(3) yes . .
F38 C24 C21 116(2) yes . .
F39 C24 C21 110(3) yes . .
C26 C25 C30 114.9(4) yes . .
C26 C25 B1 123.8(4) yes . .
C30 C25 B1 121.2(5) yes . .
C25 C26 C27 123.1(5) yes . .
C26 C27 C28 120.5(5) yes . .
C26 C27 C31 120.8(5) yes . .
C28 C27 C31 118.7(4) yes . .
C27 C28 C29 118.2(4) yes . .
C28 C29 C30 120.2(5) yes . .
C28 C29 C32 121.9(4) yes . .
C30 C29 C32 118.0(5) yes . .
C25 C30 C29 123.1(5) yes . .
F10 C31 F11 112.0(13) yes . .
F10 C31 F12 102.4(17) yes . .
F10 C31 F32 82.5(13) yes . .
F10 C31 F33 16.0(13) yes . .
F10 C31 F34 112.2(17) yes . .
F10 C31 C27 119.8(13) yes . .
F11 C31 F12 95.5(13) yes . .
F11 C31 F32 39.9(9) yes . .
F11 C31 F33 127.6(10) yes . .
F11 C31 F34 78.2(14) yes . .
F11 C31 C27 113.2(10) yes . .
F12 C31 F32 129.2(13) yes . .
F12 C31 F33 96.0(11) yes . .
F12 C31 F34 17.7(13) yes . .
F12 C31 C27 110.6(11) yes . .
F32 C31 F33 97.8(9) yes . .
F32 C31 F34 114.3(13) yes . .
F32 C31 C27 109.9(9) yes . .
F33 C31 F34 109.5(13) yes . .
F33 C31 C27 109.9(9) yes . .
F34 C31 C27 114.3(10) yes . .
F7 C32 F8 103.5(6) yes . .
F7 C32 F9 104.2(6) yes . .
F7 C32 C29 112.0(5) yes . .
F8 C32 F9 110.2(6) yes . .
F8 C32 C29 112.1(6) yes . .
F9 C32 C29 114.0(6) yes . .
C34 C33 C38 114.8(5) yes . .
C34 C33 B1 122.2(5) yes . .
C38 C33 B1 122.8(5) yes . .
C33 C34 C35 122.6(5) yes . .
C34 C35 C36 120.5(5) yes . .
C34 C35 C39 120.4(5) yes . .
C36 C35 C39 119.1(6) yes . .
C35 C36 C37 118.4(5) yes . .
C36 C37 C38 120.2(5) yes . .
C36 C37 C40 120.0(6) yes . .
C38 C37 C40 119.9(5) yes . .
C33 C38 C37 123.5(5) yes . .
F16 C39 F17 99.4(17) yes . .
F16 C39 F18 112.6(19) yes . .
F16 C39 F28 124.1(17) yes . .
F16 C39 F29 29(2) yes . .
F16 C39 F30 75.6(18) yes . .
F16 C39 C35 114.9(14) yes . .
F17 C39 F18 101.0(17) yes . .
F17 C39 F28 36.3(17) yes . .
F17 C39 F29 73.3(17) yes . .
F17 C39 F30 132.2(14) yes . .
F17 C39 C35 112.0(11) yes . .
F18 C39 F28 67(2) yes . .
F18 C39 F29 130.3(15) yes . .
F18 C39 F30 44.4(17) yes . .
F18 C39 C35 114.8(7) yes . .
F28 C39 F29 105.3(18) yes . .
F28 C39 F30 108.1(18) yes . .
F28 C39 C35 114.0(10) yes . .
F29 C39 F30 103.1(16) yes . .
F29 C39 C35 112.7(13) yes . .
F30 C39 C35 112.9(8) yes . .
F13 C40 F14 105.4(15) yes . .
F13 C40 F15 101.7(10) yes . .
F13 C40 F31 84.7(17) yes . .
F13 C40 F35 28.1(18) yes . .
F13 C40 F36 132.0(11) yes . .
F13 C40 C37 112.0(9) yes . .
F14 C40 F15 111.5(15) yes . .
F14 C40 F31 23(2) yes . .
F14 C40 F35 123.8(19) yes . .
F14 C40 F36 78.0(19) yes . .
F14 C40 C37 112.5(11) yes . .
F15 C40 F31 127.0(19) yes . .
F15 C40 F35 75.1(18) yes . .
F15 C40 F36 39.3(14) yes . .
F15 C40 C37 113.0(9) yes . .
F31 C40 F35 108(2) yes . .
F31 C40 F36 99(3) yes . .
F31 C40 C37 112.7(14) yes . .
F35 C40 F36 110.7(19) yes . .
F35 C40 C37 115.1(17) yes . .
F36 C40 C37 110.2(11) yes . .
C42 C41 C46 115.6(5) yes . .
C42 C41 B1 121.0(5) yes . .
C46 C41 B1 122.9(4) yes . .
C41 C42 C43 122.1(5) yes . .
C42 C43 C44 120.9(4) yes . .
C42 C43 C47 119.9(5) yes . .
C44 C43 C47 119.2(5) yes . .
C43 C44 C45 117.9(5) yes . .
C44 C45 C46 120.3(5) yes . .
C44 C45 C48 119.5(5) yes . .
C46 C45 C48 120.2(4) yes . .
C41 C46 C45 123.2(4) yes . .
F19 C47 F20 107.8(4) yes . .
F19 C47 F21 104.2(5) yes . .
F19 C47 C43 112.8(5) yes . .
F20 C47 F21 105.5(5) yes . .
F20 C47 C43 113.9(5) yes . .
F21 C47 C43 111.9(4) yes . .
F22 C48 F23 109.8(12) yes . .
F22 C48 F24 105.4(9) yes . .
F22 C48 F25 133.5(17) yes . .
F22 C48 F26 53.9(12) yes . .
F22 C48 F27 53.3(16) yes . .
F22 C48 C45 110.9(9) yes . .
F23 C48 F24 105.4(12) yes . .
F23 C48 F25 57.1(19) yes . .
F23 C48 F26 58.0(12) yes . .
F23 C48 F27 138.4(17) yes . .
F23 C48 C45 110.9(11) yes . .
F24 C48 F25 50.8(17) yes . .
F24 C48 F26 130.9(11) yes . .
F24 C48 F27 56.5(19) yes . .
F24 C48 C45 114.2(7) yes . .
F25 C48 F26 107.4(18) yes . .
F25 C48 F27 104(3) yes . .
F25 C48 C45 115.5(14) yes . .
F26 C48 F27 103.1(15) yes . .
F26 C48 C45 114.9(9) yes . .
F27 C48 C45 110.7(14) yes . .
O1 C49 C50 105.7(6) yes . .
C49 C50 C51 103.4(8) yes . .
C50 C51 C52 102.8(8) yes . .
O1 C52 C51 108.5(7) yes . .
O2 C54 C53 109.0(6) yes . .
O2 C55 C56 114.1(8) yes . .
C17 B1 C25 103.9(4) yes . .
C17 B1 C33 111.5(5) yes . .
C17 B1 C41 113.3(4) yes . .
C25 B1 C33 112.4(4) yes . .
C25 B1 C41 112.0(5) yes . .
C33 B1 C41 104.0(4) yes . .
Ni1 N2 H2 106.964 no . .
C3 N2 H2 106.969 no . .
C4 N2 H2 106.971 no . .
Ni2 N4 H4 106.223 no . .
C11 N4 H4 106.227 no 2_557 .
C12 N4 H4 106.226 no . .
N1 C1 H1A 108.628 no . .
N1 C1 H1B 108.621 no . .
C2 C1 H1A 108.613 no . .
C2 C1 H1B 108.614 no . .
H1A C1 H1B 107.574 no . .
C1 C2 H2A 108.327 no . .
C1 C2 H2B 108.329 no . .
C3 C2 H2A 108.334 no . .
C3 C2 H2B 108.332 no . .
H2A C2 H2B 107.427 no . .
N2 C3 H3A 109.044 no . .
N2 C3 H3B 109.028 no . .
C2 C3 H3A 109.037 no . .
C2 C3 H3B 109.036 no . .
H3A C3 H3B 107.809 no . .
N2 C4 H4A 109.721 no . .
N2 C4 H4B 109.731 no . .
C5 C4 H4A 109.717 no . .
C5 C4 H4B 109.725 no . .
H4A C4 H4B 108.204 no . .
N1 C5 H5A 109.527 no 2_566 .
N1 C5 H5B 109.528 no 2_566 .
C4 C5 H5A 109.519 no . .
C4 C5 H5B 109.524 no . .
H5A C5 H5B 108.088 no . .
N1 C6 H6A 108.289 no . .
N1 C6 H6B 108.302 no . .
C7 C6 H6A 108.300 no . .
C7 C6 H6B 108.308 no . .
H6A C6 H6B 107.406 no . .
S1 C7 H7A 109.143 no . .
S1 C7 H7B 109.148 no . .
C6 C7 H7A 109.150 no . .
C6 C7 H7B 109.157 no . .
H7A C7 H7B 107.869 no . .
S1 C8 H8A 109.471 no . .
S1 C8 H8B 109.468 no . .
S1 C8 H8C 109.464 no . .
H8A C8 H8B 109.474 no . .
H8A C8 H8C 109.475 no . .
H8B C8 H8C 109.475 no . .
N3 C9 H9A 108.553 no . .
N3 C9 H9B 108.547 no . .
C10 C9 H9A 108.563 no . .
C10 C9 H9B 108.564 no . .
H9A C9 H9B 107.552 no . .
C9 C10 H10A 108.408 no . .
C9 C10 H10B 108.421 no . .
C11 C10 H10A 108.420 no . .
C11 C10 H10B 108.433 no . .
H10A C10 H10B 107.468 no . .
N4 C11 H11A 109.169 no 2_557 .
N4 C11 H11B 109.171 no 2_557 .
C10 C11 H11A 109.161 no . .
C10 C11 H11B 109.167 no . .
H11A C11 H11B 107.880 no . .
N4 C12 H12A 110.016 no . .
N4 C12 H12B 110.013 no . .
C13 C12 H12A 110.012 no . .
C13 C12 H12B 110.019 no . .
H12A C12 H12B 108.368 no . .
N3 C13 H13A 109.406 no . .
N3 C13 H13B 109.412 no . .
C12 C13 H13A 109.409 no . .
C12 C13 H13B 109.415 no . .
H13A C13 H13B 108.025 no . .
N3 C14 H14A 108.023 no . .
N3 C14 H14B 108.015 no . .
C15 C14 H14A 108.021 no . .
C15 C14 H14B 108.014 no . .
H14A C14 H14B 107.250 no . .
S2 C15 H15A 109.426 no . .
S2 C15 H15B 109.426 no . .
C14 C15 H15A 109.427 no . .
C14 C15 H15B 109.420 no . .
H15A C15 H15B 108.027 no . .
S2 C16 H16A 109.475 no . .
S2 C16 H16B 109.479 no . .
S2 C16 H16C 109.469 no . .
H16A C16 H16B 109.468 no . .
H16A C16 H16C 109.467 no . .
H16B C16 H16C 109.469 no . .
C17 C18 H18 118.694 no . .
C19 C18 H18 118.679 no . .
C19 C20 H20 120.812 no . .
C21 C20 H20 120.811 no . .
C17 C22 H22 118.489 no . .
C21 C22 H22 118.482 no . .
C25 C26 H26 118.460 no . .
C27 C26 H26 118.441 no . .
C27 C28 H28 120.902 no . .
C29 C28 H28 120.905 no . .
C25 C30 H30 118.446 no . .
C29 C30 H30 118.452 no . .
C33 C34 H34 118.683 no . .
C35 C34 H34 118.682 no . .
C35 C36 H36 120.800 no . .
C37 C36 H36 120.801 no . .
C33 C38 H38 118.272 no . .
C37 C38 H38 118.268 no . .
C41 C42 H42 118.967 no . .
C43 C42 H42 118.955 no . .
C43 C44 H44 121.036 no . .
C45 C44 H44 121.018 no . .
C41 C46 H46 118.399 no . .
C45 C46 H46 118.394 no . .
O1 C49 H49A 110.579 no . .
O1 C49 H49B 110.586 no . .
C50 C49 H49A 110.586 no . .
C50 C49 H49B 110.595 no . .
H49A C49 H49B 108.745 no . .
C49 C50 H50A 111.088 no . .
C49 C50 H50B 111.090 no . .
C51 C50 H50A 111.095 no . .
C51 C50 H50B 111.079 no . .
H50A C50 H50B 109.060 no . .
C50 C51 H51A 111.227 no . .
C50 C51 H51B 111.215 no . .
C52 C51 H51A 111.212 no . .
C52 C51 H51B 111.209 no . .
H51A C51 H51B 109.134 no . .
O1 C52 H52A 109.972 no . .
O1 C52 H52B 109.979 no . .
C51 C52 H52A 109.984 no . .
C51 C52 H52B 109.987 no . .
H52A C52 H52B 108.365 no . .
C54 C53 H53A 109.468 no . .
C54 C53 H53B 109.472 no . .
C54 C53 H53C 109.469 no . .
H53A C53 H53B 109.478 no . .
H53A C53 H53C 109.473 no . .
H53B C53 H53C 109.468 no . .
O2 C54 H54A 109.883 no . .
O2 C54 H54B 109.889 no . .
C53 C54 H54A 109.890 no . .
C53 C54 H54B 109.893 no . .
H54A C54 H54B 108.300 no . .
O2 C55 H55A 108.732 no . .
O2 C55 H55B 108.734 no . .
C56 C55 H55A 108.722 no . .
C56 C55 H55B 108.732 no . .
H55A C55 H55B 107.624 no . .
C55 C56 H56A 109.470 no . .
C55 C56 H56B 109.475 no . .
C55 C56 H56C 109.470 no . .
H56A C56 H56B 109.470 no . .
H56A C56 H56C 109.469 no . .
H56B C56 H56C 109.473 no . .

loop_
_geom_bond_atom_site_label_1
_geom_bond_atom_site_label_2
_geom_bond_distance
_geom_bond_publ_flag
_geom_bond_site_symmetry_2
Ni1 N1 2.118(4) yes .
Ni1 N1 2.118(4) yes 2_566
Ni1 N2 2.029(5) yes .
Ni1 N2 2.029(5) yes 2_566
Ni2 N3 2.105(5) yes .
Ni2 N3 2.105(5) yes 2_557
Ni2 N4 2.022(5) yes .
Ni2 N4 2.022(5) yes 2_557
S1 C7 1.790(6) yes .
S1 C8 1.778(8) yes .
S2 C15 1.810(8) yes .
S2 C16 1.789(7) yes .
F1 C23 1.337(8) yes .
F2 C23 1.324(5) yes .
F3 C23 1.330(8) yes .
F4 F38 0.50(4) yes .
F4 F39 1.70(5) yes .
F4 C24 1.30(2) yes .
F5 F37 0.52(4) yes .
F5 F38 1.77(4) yes .
F5 C24 1.329(12) yes .
F6 F37 1.70(4) yes .
F6 F39 0.59(5) yes .
F6 C24 1.34(3) yes .
F7 C32 1.353(9) yes .
F8 C32 1.319(10) yes .
F9 C32 1.297(7) yes .
F10 F32 1.66(3) yes .
F10 F33 0.46(3) yes .
F10 C31 1.163(17) yes .
F11 F32 0.911(19) yes .
F11 F34 1.61(3) yes .
F11 C31 1.322(19) yes .
F12 F34 0.43(4) yes .
F12 C31 1.39(3) yes .
F13 F31 1.75(5) yes .
F13 F35 0.63(4) yes .
F13 C40 1.343(16) yes .
F14 F31 0.51(5) yes .
F14 F36 1.68(4) yes .
F14 C40 1.30(4) yes .
F15 F35 1.55(4) yes .
F15 F36 0.90(4) yes .
F15 C40 1.309(15) yes .
F16 F29 0.65(5) yes .
F16 F30 1.61(4) yes .
F16 C39 1.27(2) yes .
F17 F28 0.81(4) yes .
F17 F29 1.55(4) yes .
F17 C39 1.32(3) yes .
F18 F28 1.42(4) yes .
F18 F30 0.99(4) yes .
F18 C39 1.271(19) yes .
F19 C47 1.334(7) yes .
F20 C47 1.313(7) yes .
F21 C47 1.344(7) yes .
F22 F26 1.18(3) yes .
F22 F27 1.18(4) yes .
F22 C48 1.305(9) yes .
F23 F25 1.21(4) yes .
F23 F26 1.26(3) yes .
F23 C48 1.305(15) yes .
F24 F25 1.09(4) yes .
F24 F27 1.25(4) yes .
F24 C48 1.309(11) yes .
F25 C48 1.23(4) yes .
F26 C48 1.291(13) yes .
F27 C48 1.33(5) yes .
F28 C39 1.28(3) yes .
F29 C39 1.29(3) yes .
F30 C39 1.34(3) yes .
F31 C40 1.25(4) yes .
F32 C31 1.344(19) yes .
F33 C31 1.445(16) yes .
F34 C31 1.232(19) yes .
F35 C40 1.23(3) yes .
F36 C40 1.36(3) yes .
F37 C24 1.23(3) yes .
F38 C24 1.28(4) yes .
F39 C24 1.19(4) yes .
O1 C49 1.402(9) yes .
O1 C52 1.422(10) yes .
O2 C54 1.397(8) yes .
O2 C55 1.438(10) yes .
N1 C1 1.472(7) yes .
N1 C5 1.488(8) yes 2_566
N1 C6 1.489(7) yes .
N2 C3 1.476(8) yes .
N2 C4 1.490(7) yes .
N3 C9 1.489(8) yes .
N3 C13 1.485(8) yes .
N3 C14 1.477(8) yes .
N4 C11 1.487(8) yes 2_557
N4 C12 1.471(6) yes .
C1 C2 1.508(9) yes .
C2 C3 1.522(8) yes .
C4 C5 1.503(9) yes .
C6 C7 1.533(8) yes .
C9 C10 1.492(9) yes .
C10 C11 1.531(8) yes .
C12 C13 1.512(10) yes .
C14 C15 1.529(8) yes .
C17 C18 1.403(7) yes .
C17 C22 1.393(8) yes .
C17 B1 1.640(8) yes .
C18 C19 1.389(8) yes .
C19 C20 1.380(8) yes .
C19 C23 1.491(8) yes .
C20 C21 1.379(8) yes .
C21 C22 1.383(8) yes .
C21 C24 1.504(10) yes .
C25 C26 1.398(8) yes .
C25 C30 1.393(7) yes .
C25 B1 1.638(6) yes .
C26 C27 1.380(6) yes .
C27 C28 1.384(7) yes .
C27 C31 1.511(9) yes .
C28 C29 1.388(8) yes .
C29 C30 1.386(6) yes .
C29 C32 1.491(8) yes .
C33 C34 1.414(7) yes .
C33 C38 1.388(7) yes .
C33 B1 1.632(8) yes .
C34 C35 1.388(8) yes .
C35 C36 1.390(8) yes .
C35 C39 1.485(8) yes .
C36 C37 1.385(8) yes .
C37 C38 1.394(8) yes .
C37 C40 1.497(8) yes .
C41 C42 1.404(5) yes .
C41 C46 1.381(8) yes .
C41 B1 1.636(8) yes .
C42 C43 1.394(7) yes .
C43 C44 1.382(8) yes .
C43 C47 1.480(6) yes .
C44 C45 1.394(6) yes .
C45 C46 1.389(7) yes .
C45 C48 1.498(9) yes .
C49 C50 1.477(13) yes .
C50 C51 1.522(14) yes .
C51 C52 1.477(14) yes .
C53 C54 1.495(11) yes .
C55 C56 1.460(10) yes .
N2 H2 0.930 no .
N4 H4 0.930 no .
C1 H1A 0.990 no .
C1 H1B 0.990 no .
C2 H2A 0.990 no .
C2 H2B 0.990 no .
C3 H3A 0.990 no .
C3 H3B 0.990 no .
C4 H4A 0.990 no .
C4 H4B 0.990 no .
C5 H5A 0.990 no .
C5 H5B 0.990 no .
C6 H6A 0.990 no .
C6 H6B 0.990 no .
C7 H7A 0.990 no .
C7 H7B 0.990 no .
C8 H8A 0.980 no .
C8 H8B 0.980 no .
C8 H8C 0.980 no .
C9 H9A 0.990 no .
C9 H9B 0.990 no .
C10 H10A 0.990 no .
C10 H10B 0.990 no .
C11 H11A 0.990 no .
C11 H11B 0.990 no .
C12 H12A 0.990 no .
C12 H12B 0.990 no .
C13 H13A 0.990 no .
C13 H13B 0.990 no .
C14 H14A 0.990 no .
C14 H14B 0.990 no .
C15 H15A 0.990 no .
C15 H15B 0.990 no .
C16 H16A 0.980 no .
C16 H16B 0.980 no .
C16 H16C 0.980 no .
C18 H18 0.950 no .
C20 H20 0.950 no .
C22 H22 0.950 no .
C26 H26 0.950 no .
C28 H28 0.950 no .
C30 H30 0.950 no .
C34 H34 0.950 no .
C36 H36 0.950 no .
C38 H38 0.950 no .
C42 H42 0.950 no .
C44 H44 0.950 no .
C46 H46 0.950 no .
C49 H49A 0.990 no .
C49 H49B 0.990 no .
C50 H50A 0.990 no .
C50 H50B 0.990 no .
C51 H51A 0.990 no .
C51 H51B 0.990 no .
C52 H52A 0.990 no .
C52 H52B 0.990 no .
C53 H53A 0.980 no .
C53 H53B 0.980 no .
C53 H53C 0.980 no .
C54 H54A 0.990 no .
C54 H54B 0.990 no .
C55 H55A 0.990 no .
C55 H55B 0.990 no .
C56 H56A 0.980 no .
C56 H56B 0.980 no .
C56 H56C 0.980 no .

loop_
_geom_contact_atom_site_label_1
_geom_contact_atom_site_label_2
_geom_contact_distance
_geom_contact_publ_flag
_geom_contact_site_symmetry_2
Ni1 C1 2.972(6) no 2_566
Ni1 C2 3.357(7) no .
Ni1 C2 3.357(7) no 2_566
Ni1 C3 2.992(6) no 2_566
Ni1 C4 2.857(6) no 2_566
Ni1 C5 2.847(6) no .
Ni1 C6 2.956(5) no 2_566
Ni2 C9 2.968(7) no 2_557
Ni2 C10 3.363(7) no .
Ni2 C10 3.363(7) no 2_557
Ni2 C11 3.013(7) no .
Ni2 C12 2.861(5) no 2_557
Ni2 C13 2.830(5) no 2_557
Ni2 C14 2.930(6) no 2_557
F1 C18 3.596(7) no .
F1 C20 2.757(7) no .
F2 C18 3.144(6) no .
F2 C20 3.202(7) no .
F3 C18 2.792(7) no .
F3 C20 3.562(7) no .
F4 C20 2.70(3) no .
F4 C22 3.59(3) no .
F5 C20 3.285(15) no .
F5 C22 3.051(16) no .
F6 C20 3.53(3) no .
F6 C22 2.86(3) no .
F7 F29 3.45(3) no .
F7 C28 3.491(8) no .
F7 C30 2.866(6) no .
F8 C28 3.407(9) no .
F8 C30 2.932(6) no .
F9 C28 2.758(7) no .
F9 C30 3.591(5) no .
F10 C26 3.54(2) no .
F10 C28 2.78(3) no .
F11 C26 3.000(17) no .
F11 C28 3.398(19) no .
F12 C26 2.87(3) no .
F12 C28 3.55(3) no .
F13 C36 3.514(14) no .
F13 C38 2.849(13) no .
F14 C36 3.30(3) no .
F14 C38 3.06(3) no .
F15 C36 2.734(12) no .
F15 C38 3.595(13) no .
F16 C34 3.10(3) no .
F16 C36 3.25(3) no .
F17 C34 2.77(3) no .
F17 C36 3.54(3) no .
F18 C34 3.539(17) no .
F18 C36 2.780(19) no .
F19 C42 2.920(5) no .
F19 C44 3.437(6) no .
F20 C44 2.686(5) no .
F21 C42 2.958(5) no .
F21 C44 3.383(6) no .
F22 C44 3.438(12) no .
F22 C46 2.869(14) no .
F23 C44 3.311(12) no .
F23 C46 2.999(19) no .
F24 C44 2.729(14) no .
F25 C44 2.87(4) no .
F25 C46 3.45(4) no .
F26 C46 2.742(19) no .
F27 C44 3.01(4) no .
F27 C46 3.33(5) no .
F28 C34 3.06(3) no .
F28 C36 3.31(3) no .
F29 C34 2.84(3) no .
F29 C36 3.45(3) no .
F30 C36 2.703(14) no .
F31 C36 3.43(4) no .
F31 C38 2.85(4) no .
F32 C26 3.301(15) no .
F32 C28 3.024(18) no .
F33 C28 2.77(2) no .
F34 C26 2.77(2) no .
F34 C28 3.52(2) no .
F35 C36 3.27(3) no .
F35 C38 3.06(3) no .
F36 C36 2.70(3) no .
F37 C20 3.44(4) no .
F37 C22 2.92(4) no .
F38 C20 2.75(5) no .
F39 C20 3.20(5) no .
F39 C22 2.92(5) no .
N1 C3 3.191(7) no .
N2 C1 3.112(8) no .
N2 C6 3.530(6) no .
N3 C11 3.206(7) no .
N4 C9 3.095(7) no 2_557
N4 C14 3.515(6) no 2_557
C1 C7 2.972(7) no .
C2 C6 3.009(7) no .
C2 C7 3.527(7) no .
C4 C6 3.069(9) no 2_566
C5 C7 3.167(9) no 2_566
C6 C8 3.307(10) no .
C9 C15 3.018(9) no .
C10 C14 2.991(8) no .
C10 C15 3.562(8) no .
C12 C14 3.072(10) no .
C13 C15 3.154(11) no .
C14 C16 3.284(11) no .
C17 C20 2.845(8) no .
C17 C26 3.379(7) no .
C17 C30 3.403(6) no .
C17 C38 3.109(7) no .
C17 C42 3.165(7) no .
C18 C21 2.739(8) no .
C18 C25 3.437(7) no .
C18 C41 3.140(8) no .
C18 C42 3.224(7) no .
C19 C22 2.740(7) no .
C22 C25 3.339(8) no .
C22 C33 3.129(8) no .
C22 C38 3.200(8) no .
C25 C28 2.845(6) no .
C25 C34 3.129(8) no .
C25 C46 3.102(7) no .
C26 C29 2.740(7) no .
C26 C41 3.169(6) no .
C26 C46 3.192(6) no .
C27 C30 2.739(8) no .
C30 C33 3.077(6) no .
C30 C34 3.096(7) no .
C33 C36 2.855(8) no .
C33 C42 3.304(7) no .
C33 C46 3.414(8) no .
C34 C37 2.753(7) no .
C34 C41 3.388(7) no .
C35 C38 2.746(8) no .
C38 C41 3.391(8) no .
C38 C42 3.595(8) no .
C41 C44 2.849(7) no .
C42 C45 2.750(8) no .
C43 C46 2.742(5) no .
C54 C56 3.102(9) no .
S1 C20 3.516(5) no 2_556
S2 F8 3.412(6) no 1_445
S2 F23 3.458(16) no 1_545
F1 F11 2.920(18) no 2_657
F1 F17 2.93(3) no 1_545
F1 F28 3.39(3) no 1_545
F1 F29 3.51(3) no 1_545
F1 F32 2.994(17) no 2_657
F2 F17 3.18(3) no 1_545
F2 F28 3.16(3) no 1_545
F2 C4 3.400(6) no 1_545
F2 C7 3.564(7) no 2_556
F2 C16 3.440(10) no .
F3 F11 3.337(18) no 2_657
F3 F32 3.249(18) no 2_657
F3 C16 3.252(8) no .
F3 C53 3.534(8) no .
F3 C53 3.570(6) no 2_657
F4 F20 3.14(3) no 1_655
F5 F20 3.469(17) no 1_655
F5 F24 3.220(16) no 1_655
F6 F20 3.50(3) no 1_655
F6 C8 3.07(3) no 1_655
F7 F12 3.52(3) no 2_667
F7 C12 3.563(8) no 1_665
F8 S2 3.412(6) no 1_665
F8 C56 3.291(11) no 2_657
F9 F12 3.38(3) no 2_667
F9 F22 2.731(9) no 2_667
F9 F26 3.55(3) no 2_667
F9 F27 3.15(4) no 2_667
F9 C56 3.403(9) no 1_665
F10 F26 3.32(3) no 2_667
F11 F1 2.920(18) no 2_657
F11 F3 3.337(18) no 2_657
F11 C53 3.22(2) no 2_657
F12 F7 3.52(3) no 2_667
F12 F9 3.38(3) no 2_667
F12 C11 3.554(17) no .
F12 C28 3.14(3) no 2_667
F12 C29 3.36(3) no 2_667
F13 F19 3.369(16) no 2_556
F13 F20 2.926(12) no 2_556
F13 C8 3.477(19) no 2_556
F14 F30 3.51(4) no 2_666
F15 F30 3.30(3) no 2_666
F15 C50 3.400(18) no 2_566
F16 F36 3.45(5) no 2_666
F17 F1 2.93(3) no 1_565
F17 F2 3.18(3) no 1_565
F18 F36 3.44(5) no 2_666
F18 C49 3.250(16) no 2_566
F19 F13 3.369(16) no 2_556
F19 F19 3.366(5) no 2_556
F19 F35 3.46(3) no 2_556
F19 C7 3.566(8) no 2_556
F20 F4 3.14(3) no 1_455
F20 F5 3.469(17) no 1_455
F20 F6 3.50(3) no 1_455
F20 F13 2.926(12) no 2_556
F20 F35 3.00(3) no 2_556
F20 F37 3.41(4) no 1_455
F20 F38 3.07(5) no 1_455
F20 F39 3.48(5) no 1_455
F21 F35 3.53(2) no 2_556
F21 C7 3.523(9) no 2_556
F22 F9 2.731(9) no 2_667
F22 C28 3.534(11) no 2_667
F23 S2 3.458(16) no 1_565
F23 C16 3.336(13) no 1_565
F24 F5 3.220(16) no 1_455
F24 F37 3.26(3) no 1_455
F24 C52 3.558(14) no .
F24 C55 3.564(16) no 2_557
F25 C52 3.09(3) no .
F26 F9 3.55(3) no 2_667
F26 F10 3.32(3) no 2_667
F26 F33 3.233(17) no 2_667
F26 C28 3.525(16) no 2_667
F27 F9 3.15(4) no 2_667
F27 C55 3.24(5) no 2_557
F27 C56 3.41(5) no 2_557
F28 F1 3.39(3) no 1_565
F28 F2 3.16(3) no 1_565
F28 C3 3.579(19) no .
F28 C4 3.53(3) no .
F29 F1 3.51(3) no 1_565
F30 F14 3.51(4) no 2_666
F30 F15 3.30(3) no 2_666
F30 F36 2.63(4) no 2_666
F30 C49 3.558(19) no 2_566
F31 C8 3.52(3) no 2_556
F32 F1 2.994(17) no 2_657
F32 F3 3.249(18) no 2_657
F32 C16 3.516(16) no 2_657
F32 C53 3.401(18) no 2_657
F32 C54 3.544(19) no 2_657
F33 F26 3.233(17) no 2_667
F33 C26 3.402(17) no 2_667
F33 C27 3.327(18) no 2_667
F33 C28 3.431(17) no 2_667
F34 C11 3.431(16) no .
F34 C28 3.57(3) no 2_667
F35 F19 3.46(3) no 2_556
F35 F20 3.00(3) no 2_556
F35 F21 3.53(2) no 2_556
F35 C1 3.40(4) no .
F35 C47 3.60(3) no 2_556
F36 F16 3.45(5) no 2_666
F36 F18 3.44(5) no 2_666
F36 F30 2.63(4) no 2_666
F37 F20 3.41(4) no 1_655
F37 F24 3.26(3) no 1_655
F37 C52 3.59(4) no 1_655
F38 F20 3.07(5) no 1_655
F38 C13 3.35(4) no 1_655
F39 F20 3.48(5) no 1_655
F39 C8 3.23(5) no 1_655
O1 N2 3.010(7) no .
O1 C6 3.579(8) no .
O2 N4 2.985(7) no 2_557
O2 C12 3.567(8) no 2_557
N2 O1 3.010(7) no .
N4 O2 2.985(7) no 2_557
C1 F35 3.40(4) no .
C3 F28 3.579(19) no .
C4 F2 3.400(6) no 1_565
C4 F28 3.53(3) no .
C6 O1 3.579(8) no .
C7 F2 3.564(7) no 2_556
C7 F19 3.566(8) no 2_556
C7 F21 3.523(9) no 2_556
C8 F6 3.07(3) no 1_455
C8 F13 3.477(19) no 2_556
C8 F31 3.52(3) no 2_556
C8 F39 3.23(5) no 1_455
C11 F12 3.554(17) no .
C11 F34 3.431(16) no .
C12 F7 3.563(8) no 1_445
C12 O2 3.567(8) no 2_557
C13 F38 3.35(4) no 1_455
C16 F2 3.440(10) no .
C16 F3 3.252(8) no .
C16 F23 3.336(13) no 1_545
C16 F32 3.516(16) no 2_657
C20 S1 3.516(5) no 2_556
C26 F33 3.402(17) no 2_667
C27 F33 3.327(18) no 2_667
C28 F12 3.14(3) no 2_667
C28 F22 3.534(11) no 2_667
C28 F26 3.525(16) no 2_667
C28 F33 3.431(17) no 2_667
C28 F34 3.57(3) no 2_667
C29 F12 3.36(3) no 2_667
C47 F35 3.60(3) no 2_556
C49 F18 3.250(16) no 2_566
C49 F30 3.558(19) no 2_566
C50 F15 3.400(18) no 2_566
C52 F24 3.558(14) no .
C52 F25 3.09(3) no .
C52 F37 3.59(4) no 1_455
C53 F3 3.534(8) no .
C53 F3 3.570(6) no 2_657
C53 F11 3.22(2) no 2_657
C53 F32 3.401(18) no 2_657
C54 F32 3.544(19) no 2_657
C55 F24 3.564(16) no 2_557
C55 F27 3.24(5) no 2_557
C56 F8 3.291(11) no 2_657
C56 F9 3.403(9) no 1_445
C56 F27 3.41(5) no 2_557
Ni1 H1A 3.0606 no .
Ni1 H1A 3.0606 no 2_566
Ni1 H2 2.4665 no 2_566
Ni1 H2B 3.5989 no .
Ni1 H2B 3.5989 no 2_566
Ni1 H3B 3.1615 no .
Ni1 H3B 3.1615 no 2_566
Ni1 H4A 3.1982 no .
Ni1 H4A 3.1982 no 2_566
Ni1 H5A 3.0983 no .
Ni1 H5A 3.0983 no 2_566
Ni1 H6A 3.0677 no .
Ni1 H6A 3.0677 no 2_566
Ni1 H6B 2.9606 no .
Ni1 H6B 2.9606 no 2_566
Ni2 H4 2.4507 no 2_557
Ni2 H9A 3.0496 no .
Ni2 H9A 3.0496 no 2_557
Ni2 H10B 3.5908 no .
Ni2 H10B 3.5908 no 2_557
Ni2 H11B 3.2058 no .
Ni2 H11B 3.2058 no 2_557
Ni2 H12B 3.2101 no .
Ni2 H12B 3.2101 no 2_557
Ni2 H13B 3.0776 no .
Ni2 H13B 3.0776 no 2_557
Ni2 H14A 3.0068 no .
Ni2 H14A 3.0068 no 2_557
Ni2 H14B 2.9534 no .
Ni2 H14B 2.9534 no 2_557
S1 H6A 2.8359 no .
S1 H6B 2.9428 no .
S2 H14A 2.8937 no .
S2 H14B 2.8432 no .
F1 H20 2.4782 no .
F2 H18 3.1608 no .
F2 H20 3.2850 no .
F3 H18 2.5073 no .
F4 H20 2.3983 no .
F5 H20 3.4250 no .
F5 H22 2.9931 no .
F6 H22 2.6218 no .
F7 H30 2.6762 no .
F8 H30 2.7753 no .
F9 H28 2.4765 no .
F10 H28 2.5292 no .
F11 H26 2.8849 no .
F11 H28 3.5854 no .
F12 H26 2.6136 no .
F13 H38 2.6148 no .
F14 H36 3.4429 no .
F14 H38 2.9940 no .
F15 H36 2.4513 no .
F16 H34 3.0939 no .
F16 H36 3.3586 no .
F17 H34 2.4918 no .
F18 H36 2.5368 no .
F19 H42 2.7542 no .
F20 H44 2.3652 no .
F21 H42 2.8395 no .
F21 H44 3.5787 no .
F22 H46 2.6907 no .
F23 H44 3.4776 no .
F23 H46 2.9193 no .
F24 H44 2.4213 no .
F25 H44 2.7150 no .
F26 H46 2.4018 no .
F27 H44 2.9691 no .
F27 H46 3.4641 no .
F28 H34 2.9842 no .
F28 H36 3.4387 no .
F29 H34 2.6598 no .
F30 H36 2.3899 no .
F31 H38 2.6596 no .
F32 H26 3.4283 no .
F32 H28 3.0092 no .
F33 H28 2.4566 no .
F34 H26 2.4871 no .
F35 H36 3.4016 no .
F35 H38 3.0050 no .
F36 H36 2.3921 no .
F37 H22 2.7402 no .
F38 H20 2.4489 no .
F39 H20 3.3588 no .
F39 H22 2.8652 no .
O1 H50A 3.1274 no .
O1 H50B 2.7225 no .
O1 H51A 3.1000 no .
O1 H51B 2.9228 no .
O2 H53A 2.5491 no .
O2 H53B 2.5724 no .
O2 H53C 3.1966 no .
O2 H56A 2.6442 no .
O2 H56B 2.6485 no .
O2 H56C 3.2622 no .
N1 H2 3.1960 no .
N1 H2 3.3052 no 2_566
N1 H2A 3.3229 no .
N1 H2B 2.6485 no .
N1 H3B 3.5018 no .
N1 H4A 2.7057 no 2_566
N1 H4B 3.3119 no 2_566
N1 H7A 2.8149 no .
N1 H7B 2.7243 no .
N2 H1A 3.3401 no .
N2 H2A 3.3252 no .
N2 H2B 2.6685 no .
N2 H5A 2.6901 no .
N2 H5B 3.3027 no .
N2 H6A 3.3118 no 2_566
N2 H6B 3.0080 no .
N3 H4 3.2721 no .
N3 H4 3.1885 no 2_557
N3 H10A 3.3292 no .
N3 H10B 2.6424 no .
N3 H11B 3.5306 no .
N3 H12A 3.3231 no .
N3 H12B 2.7250 no .
N3 H15A 2.7638 no .
N3 H15B 2.8044 no .
N4 H9A 3.3021 no 2_557
N4 H10A 3.3375 no 2_557
N4 H10B 2.6789 no 2_557
N4 H13A 3.2759 no .
N4 H13B 2.6638 no .
N4 H14A 3.2588 no .
N4 H14B 2.9952 no 2_557
C1 H2 3.4116 no .
C1 H3A 3.3907 no .
C1 H3B 2.7502 no .
C1 H5A 2.4837 no 2_566
C1 H5B 2.7696 no 2_566
C1 H6A 3.2956 no .
C1 H6B 2.7337 no .
C1 H7A 2.7151 no .
C1 H7B 3.1488 no .
C2 H2 2.6590 no .
C2 H6B 2.7535 no .
C2 H7A 3.0219 no .
C3 H1A 2.7064 no .
C3 H1B 3.3839 no .
C3 H4A 2.5521 no .
C3 H4B 2.7746 no .
C3 H6B 3.4121 no .
C4 H3A 2.6337 no .
C4 H3B 2.6438 no .
C4 H6A 2.6760 no 2_566
C5 H1A 2.5496 no 2_566
C5 H1B 2.6376 no 2_566
C5 H2 2.7307 no .
C5 H6A 2.5726 no 2_566
C5 H6B 3.2914 no 2_566
C5 H7B 2.8438 no 2_566
C6 H1A 3.3039 no .
C6 H1B 2.6627 no .
C6 H2 3.2839 no .
C6 H2B 2.6176 no .
C6 H4A 2.7979 no 2_566
C6 H5A 3.3011 no 2_566
C6 H5B 2.5760 no 2_566
C6 H8A 2.9506 no .
C7 H1B 2.6239 no .
C7 H2B 3.0297 no .
C7 H5B 2.7803 no 2_566
C7 H8A 2.8848 no .
C7 H8B 2.8800 no .
C8 H6B 2.9161 no .
C8 H7A 2.7899 no .
C9 H4 3.3966 no 2_557
C9 H11A 3.3812 no .
C9 H11B 2.7466 no .
C9 H13A 2.7890 no .
C9 H13B 2.5081 no .
C9 H14A 3.2999 no .
C9 H14B 2.6980 no .
C9 H15A 2.6879 no .
C9 H15B 3.3499 no .
C10 H4 2.6631 no 2_557
C10 H14B 2.6970 no .
C10 H15A 3.0765 no .
C11 H9A 2.6817 no .
C11 H9B 3.3748 no .
C11 H12A 2.7490 no 2_557
C11 H12B 2.5461 no 2_557
C11 H14B 3.3793 no .
C12 H11A 2.6193 no 2_557
C12 H11B 2.6380 no 2_557
C12 H14A 2.6830 no .
C13 H4 2.6901 no .
C13 H9A 2.5853 no .
C13 H9B 2.6583 no .
C13 H14A 2.5829 no .
C13 H14B 3.2861 no .
C13 H15A 3.4872 no .
C13 H15B 2.8927 no .
C14 H4 3.2692 no 2_557
C14 H9A 3.3019 no .
C14 H9B 2.6768 no .
C14 H10B 2.5894 no .
C14 H12B 2.8130 no .
C14 H13A 2.5769 no .
C14 H13B 3.2924 no .
C14 H16A 2.9215 no .
C14 H16B 3.5840 no .
C15 H9B 2.6927 no .
C15 H10B 3.0578 no .
C15 H13A 2.7640 no .
C15 H16A 2.9070 no .
C15 H16B 2.9069 no .
C16 H10B 3.4422 no .
C16 H14B 2.8083 no .
C16 H15A 2.8345 no .
C17 H26 3.4197 no .
C17 H30 3.4482 no .
C17 H38 2.7573 no .
C17 H42 2.8269 no .
C18 H20 3.2653 no .
C18 H22 3.2216 no .
C18 H26 3.4729 no .
C18 H42 2.8301 no .
C20 H18 3.2509 no .
C20 H22 3.2449 no .
C22 H18 3.2213 no .
C22 H20 3.2599 no .
C22 H30 3.4288 no .
C22 H38 2.8081 no .
C23 H18 2.6183 no .
C23 H20 2.6583 no .
C24 H20 2.6561 no .
C24 H22 2.6228 no .
C25 H18 3.5254 no .
C25 H22 3.3598 no .
C25 H34 2.7893 no .
C25 H46 2.7238 no .
C26 H18 3.5721 no .
C26 H28 3.2602 no .
C26 H30 3.2157 no .
C26 H46 2.7109 no .
C28 H26 3.2455 no .
C28 H30 3.2523 no .
C30 H22 3.3580 no .
C30 H26 3.2153 no .
C30 H28 3.2675 no .
C30 H34 2.6920 no .
C31 H26 2.6472 no .
C31 H28 2.6465 no .
C32 H28 2.7012 no .
C32 H30 2.5841 no .
C33 H22 2.7933 no .
C33 H30 2.7007 no .
C33 H42 3.3291 no .
C33 H46 3.5113 no .
C34 H30 2.6446 no .
C34 H36 3.2719 no .
C34 H38 3.2254 no .
C34 H46 3.5626 no .
C36 H34 3.2588 no .
C36 H38 3.2538 no .
C38 H22 2.8281 no .
C38 H34 3.2237 no .
C38 H36 3.2709 no .
C38 H42 3.3139 no .
C39 H34 2.6337 no .
C39 H36 2.6429 no .
C40 H36 2.6627 no .
C40 H38 2.6300 no .
C41 H18 2.7772 no .
C41 H26 2.8502 no .
C41 H34 3.4268 no .
C41 H38 3.4404 no .
C42 H18 2.7890 no .
C42 H38 3.3659 no .
C42 H44 3.2761 no .
C42 H46 3.2197 no .
C44 H42 3.2613 no .
C44 H46 3.2600 no .
C46 H26 2.8158 no .
C46 H34 3.4733 no .
C46 H42 3.2196 no .
C46 H44 3.2757 no .
C47 H42 2.6311 no .
C47 H44 2.6368 no .
C48 H44 2.6676 no .
C48 H46 2.6341 no .
C49 H51A 3.1755 no .
C49 H51B 2.8091 no .
C49 H52A 3.0009 no .
C49 H52B 2.9225 no .
C50 H52A 2.9094 no .
C50 H52B 3.1037 no .
C51 H49A 2.7631 no .
C51 H49B 3.1982 no .
C52 H49A 2.7875 no .
C52 H49B 3.0976 no .
C52 H50A 3.1666 no .
C52 H50B 2.7985 no .
C54 H55A 3.1878 no .
C54 H55B 2.4817 no .
C54 H56A 2.8536 no .
C54 H56B 3.4908 no .
C55 H54A 2.6156 no .
C55 H54B 2.5862 no .
C56 H54A 2.8443 no .
C56 H54B 3.4746 no .
B1 H18 2.8002 no .
B1 H22 2.7772 no .
B1 H26 2.8110 no .
B1 H30 2.7530 no .
B1 H34 2.7942 no .
B1 H38 2.7750 no .
B1 H42 2.7686 no .
B1 H46 2.7781 no .
H1A H2A 2.3955 no .
H1A H2B 2.8409 no .
H1A H3A 3.5834 no .
H1A H3B 2.5199 no .
H1A H5A 2.2195 no 2_566
H1A H5B 3.0341 no 2_566
H1B H2A 2.2575 no .
H1B H2B 2.3926 no .
H1B H3B 3.5866 no .
H1B H5A 2.7289 no 2_566
H1B H5B 2.6216 no 2_566
H1B H6A 3.5199 no .
H1B H6B 3.0778 no .
H1B H7A 2.2223 no .
H1B H7B 2.6382 no .
H2 H2A 3.5087 no .
H2 H2B 2.4751 no .
H2 H3A 2.2556 no .
H2 H3B 2.7594 no .
H2 H4A 2.7595 no .
H2 H4B 2.1943 no .
H2 H5A 2.6326 no .
H2 H6B 2.5542 no .
H2A H3A 2.3071 no .
H2A H3B 2.3833 no .
H2A H7A 3.3376 no .
H2B H3A 2.3759 no .
H2B H3B 2.8576 no .
H2B H6A 3.5490 no .
H2B H6B 2.1473 no .
H2B H7A 2.5088 no .
H2B H8A 3.3740 no .
H2B H8B 3.4834 no .
H3A H4A 2.7521 no .
H3A H4B 2.5930 no .
H3B H4A 2.3636 no .
H3B H4B 3.1100 no .
H3B H6A 3.4794 no 2_566
H4 H10A 3.5149 no 2_557
H4 H10B 2.4823 no 2_557
H4 H11A 2.2515 no 2_557
H4 H11B 2.7624 no 2_557
H4 H12A 2.1684 no .
H4 H12B 2.7414 no .
H4 H13A 3.5715 no .
H4 H13B 2.5886 no .
H4 H14B 2.5445 no 2_557
H4A H5A 2.8575 no .
H4A H5B 2.3320 no .
H4A H6A 2.1302 no 2_566
H4A H6B 3.5400 no 2_566
H4A H7B 3.4998 no 2_566
H4B H5A 2.3300 no .
H4B H5B 2.3813 no .
H4B H6A 3.5426 no 2_566
H5A H6A 3.5231 no 2_566
H5A H7B 3.5741 no 2_566
H5B H6A 2.6802 no 2_566
H5B H6B 3.5239 no 2_566
H5B H7A 3.2755 no 2_566
H5B H7B 2.1878 no 2_566
H6A H7A 2.8641 no .
H6A H7B 2.4192 no .
H6A H8A 3.2237 no .
H6B H7A 2.3421 no .
H6B H7B 2.8649 no .
H6B H8A 2.3306 no .
H6B H8B 3.2035 no .
H7A H8A 2.9810 no .
H7A H8B 2.5713 no .
H9A H10A 2.3900 no .
H9A H10B 2.8287 no .
H9A H11A 3.5652 no .
H9A H11B 2.5013 no .
H9A H13A 3.0652 no .
H9A H13B 2.2598 no .
H9A H14B 3.5752 no .
H9B H10A 2.2366 no .
H9B H10B 2.3886 no .
H9B H11B 3.5763 no .
H9B H13A 2.6399 no .
H9B H13B 2.7458 no .
H9B H14A 3.5496 no .
H9B H14B 3.0530 no .
H9B H15A 2.1676 no .
H9B H15B 2.8973 no .
H10A H11A 2.3230 no .
H10A H11B 2.3911 no .
H10A H14B 3.5407 no .
H10A H15A 3.3820 no .
H10B H11A 2.3836 no .
H10B H11B 2.8665 no .
H10B H14A 3.5044 no .
H10B H14B 2.0772 no .
H10B H15A 2.6140 no .
H10B H16A 2.9553 no .
H10B H16B 3.1728 no .
H11A H12A 2.5632 no 2_557
H11A H12B 2.7534 no 2_557
H11B H12A 3.0908 no 2_557
H11B H12B 2.3638 no 2_557
H11B H14A 3.4771 no 2_557
H12A H13A 2.3948 no .
H12A H13B 2.3369 no .
H12A H14A 3.5652 no .
H12B H13A 2.3429 no .
H12B H13B 2.8655 no .
H12B H14A 2.1546 no .
H12B H14B 3.5817 no .
H12B H15B 3.3852 no .
H13A H14A 2.7179 no .
H13A H14B 3.5201 no .
H13A H15A 3.1120 no .
H13A H15B 2.2375 no .
H13B H14A 3.5274 no .
H14A H15A 2.8638 no .
H14A H15B 2.3589 no .
H14A H16A 3.3070 no .
H14B H15A 2.3944 no .
H14B H15B 2.8630 no .
H14B H16A 2.2133 no .
H14B H16B 3.1382 no .
H15A H16A 3.0257 no .
H15A H16B 2.6187 no .
H18 H26 3.0776 no .
H18 H42 2.5900 no .
H22 H30 2.9069 no .
H22 H38 2.6547 no .
H26 H46 2.5239 no .
H30 H34 2.4551 no .
H34 H46 3.0763 no .
H38 H42 2.8523 no .
H49A H50A 2.2419 no .
H49A H50B 2.8303 no .
H49A H51B 2.8831 no .
H49A H52B 3.1332 no .
H49B H50A 2.5325 no .
H49B H50B 2.2460 no .
H50A H51A 2.6097 no .
H50A H51B 2.2814 no .
H50B H51A 2.2805 no .
H50B H51B 2.8601 no .
H50B H52A 3.0657 no .
H51A H52A 2.1836 no .
H51A H52B 2.6317 no .
H51B H52A 2.7661 no .
H51B H52B 2.1879 no .
H53A H54A 2.8457 no .
H53A H54B 2.3606 no .
H53B H54A 2.3427 no .
H53B H54B 2.8456 no .
H53C H54A 2.3556 no .
H53C H54B 2.3377 no .
H54A H55A 3.5457 no .
H54A H55B 2.7363 no .
H54A H56A 2.3137 no .
H54A H56B 3.2374 no .
H54B H55A 3.3657 no .
H54B H55B 2.2953 no .
H54B H56A 3.2279 no .
H55A H56A 2.8100 no .
H55A H56B 2.3086 no .
H55A H56C 2.2946 no .
H55B H56A 2.3124 no .
H55B H56B 2.8099 no .
H55B H56C 2.2911 no .
Ni1 H49B 3.2433 no .
Ni1 H49B 3.2433 no 2_566
Ni2 H55A 3.1485 no .
Ni2 H55A 3.1485 no 2_557
S1 H38 3.3691 no 2_556
S1 H42 3.5909 no 2_556
S2 H4B 3.0569 no 1_545
S2 H51A 3.3775 no 1_545
S2 H52A 3.1984 no 1_545
S2 H56B 3.0707 no .
F1 H12A 2.9843 no 1_655
F1 H53A 3.2462 no 2_657
F2 H4A 2.7427 no 1_545
F2 H4B 3.4476 no 1_545
F2 H5B 3.0260 no 1_545
F2 H6A 3.1867 no 2_556
F2 H7B 2.9806 no 2_556
F2 H16B 2.5724 no .
F2 H16C 3.5382 no .
F3 H10B 3.2597 no .
F3 H16A 3.1155 no .
F3 H16B 2.6430 no .
F3 H16C 3.5362 no .
F3 H53A 3.2861 no 2_657
F3 H53B 2.5745 no .
F3 H53C 2.9455 no 2_657
F4 H13A 3.1461 no 1_655
F4 H13B 3.3937 no 1_655
F5 H9A 3.3319 no 1_655
F5 H13B 2.9801 no 1_655
F5 H44 2.7442 no 1_655
F5 H52B 3.0857 no 1_655
F5 H54B 3.5643 no 2_657
F5 H55B 2.8601 no 2_657
F6 H8A 2.9979 no 1_655
F6 H8B 2.9875 no 1_655
F6 H8C 2.6999 no 1_655
F6 H52B 2.7156 no 1_655
F7 H12B 2.6509 no 1_665
F7 H14A 2.9011 no 1_665
F7 H15B 3.2462 no 1_665
F7 H51A 3.1597 no 1_655
F8 H51A 3.1901 no 1_655
F8 H56A 2.8054 no 2_657
F8 H56B 3.2079 no 1_665
F8 H56C 3.4837 no 1_665
F8 H56C 2.9109 no 2_657
F9 H11B 3.1382 no 2_667
F9 H12B 3.0458 no 1_665
F9 H14A 3.0852 no 1_665
F9 H55A 3.5112 no 1_665
F9 H56A 3.3339 no 2_657
F9 H56B 3.1260 no 1_665
F9 H56C 2.8653 no 1_665
F10 H16C 3.5837 no 2_657
F10 H46 3.2066 no 2_667
F11 H11A 3.1977 no .
F11 H12A 3.5259 no 2_557
F11 H53A 3.4805 no .
F11 H53B 2.8653 no 2_657
F11 H53C 2.8836 no 2_657
F11 H54A 3.0474 no 2_657
F12 H11A 2.9425 no .
F12 H11B 3.2544 no .
F12 H12A 3.5216 no 2_557
F12 H12B 3.3391 no 2_557
F12 H28 3.0821 no 2_667
F13 H1A 3.4665 no .
F13 H1B 3.2451 no .
F13 H8B 2.7535 no 2_556
F13 H8C 3.5077 no 2_556
F14 H8C 3.2995 no 1_655
F14 H8C 3.4573 no 2_556
F14 H49A 3.1233 no 1_655
F15 H1A 3.0753 no .
F15 H50A 3.0906 no 2_566
F15 H50B 2.8603 no 2_566
F16 H20 3.5711 no 1_565
F16 H50A 3.1729 no 1_655
F16 H50B 3.5579 no 1_655
F16 H51A 3.4060 no 1_655
F17 H3B 3.1453 no .
F17 H4A 3.0260 no .
F17 H6A 3.5931 no 2_566
F17 H20 3.5670 no 1_565
F18 H3B 3.2161 no .
F18 H4A 3.4896 no .
F18 H6A 2.9662 no 2_566
F18 H49A 2.6823 no 2_566
F18 H49B 2.9242 no 2_566
F19 H1B 3.0098 no 2_556
F19 H2A 3.2388 no .
F19 H2B 3.3941 no .
F19 H7A 3.2756 no .
F19 H7A 2.9516 no 2_556
F19 H7B 3.2457 no 2_556
F19 H8B 3.4374 no .
F20 H8B 2.7877 no .
F20 H9B 3.2738 no .
F21 H1B 2.9819 no 2_556
F21 H5B 2.8865 no 1_545
F21 H7A 3.4361 no 2_556
F21 H7B 2.7297 no 2_556
F21 H9B 3.0064 no .
F21 H10A 3.5966 no .
F21 H15A 2.9970 no .
F22 H11B 3.1114 no .
F22 H28 2.6197 no 2_667
F22 H56C 3.2245 no 2_557
F23 H3A 2.8938 no .
F23 H4B 2.9725 no .
F23 H16C 2.5483 no 1_565
F23 H52A 3.0137 no .
F24 H9A 3.4595 no .
F24 H52A 2.8830 no .
F24 H52B 3.3095 no .
F24 H55A 3.4334 no 2_557
F24 H55B 3.0045 no 2_557
F24 H56C 3.1208 no 2_557
F25 H3A 3.3406 no .
F25 H4B 3.5203 no .
F25 H16C 3.4589 no 1_565
F25 H52A 2.2693 no .
F25 H52B 3.1267 no .
F26 H16C 2.8124 no 1_565
F26 H28 2.5914 no 2_667
F27 H9A 2.9518 no .
F27 H11B 3.0544 no .
F27 H55A 2.8283 no 2_557
F27 H55B 3.0172 no 2_557
F27 H56C 2.7173 no 2_557
F28 H3B 2.7144 no .
F28 H4A 2.5802 no .
F28 H6A 2.8809 no 2_566
F29 H20 3.4656 no 1_565
F29 H51A 3.5873 no 1_655
F30 H49A 2.8802 no 2_566
F30 H49B 3.4215 no 2_566
F30 H50A 3.0384 no 1_655
F31 H8B 3.1889 no 2_556
F31 H8C 3.3524 no 1_655
F31 H8C 3.0718 no 2_556
F31 H49A 3.5812 no 1_655
F32 H16A 3.3107 no 2_657
F32 H16C 2.9989 no 2_657
F32 H53B 2.9337 no 2_657
F32 H53C 3.3011 no 2_657
F32 H54A 2.8454 no 2_657
F33 H34 3.4684 no 2_667
F33 H46 2.8754 no 2_667
F34 H11A 2.7305 no .
F34 H11B 3.2527 no .
F34 H12A 3.3244 no 2_557
F34 H12B 3.3324 no 2_557
F34 H28 3.4976 no 2_667
F35 H1A 2.9953 no .
F35 H1B 2.9207 no .
F35 H2A 3.5928 no .
F35 H8B 3.3116 no 2_556
F36 H49A 3.3466 no 1_655
F36 H50A 3.5278 no 1_655
F36 H50A 3.0557 no 2_566
F36 H50B 3.2524 no 2_566
F37 H13B 3.4949 no 1_655
F37 H44 2.7258 no 1_655
F37 H52B 2.6386 no 1_655
F37 H55B 3.1925 no 2_657
F38 H9B 3.4198 no 1_655
F38 H13A 2.8244 no 1_655
F38 H13B 2.9440 no 1_655
F38 H44 3.5792 no 1_655
F39 H8A 3.3282 no 1_655
F39 H8B 3.0855 no 1_655
F39 H8C 2.7606 no 1_655
F39 H8C 3.5286 no 2_556
F39 H52B 3.3064 no 1_655
O1 H2 2.0904 no .
O1 H2B 3.3751 no .
O1 H4B 3.5567 no .
O1 H5A 3.3181 no .
O1 H6B 2.6335 no .
O1 H8A 2.7658 no .
O2 H4 2.0977 no 2_557
O2 H12A 3.4618 no 2_557
O2 H13B 2.9551 no 2_557
O2 H14B 2.7543 no .
O2 H16A 2.9198 no .
N2 H49B 3.3527 no .
N4 H53A 3.1451 no 2_557
N4 H55A 3.5166 no 2_557
C1 H49B 3.5976 no 2_566
C4 H16B 3.3535 no 1_565
C5 H16B 3.5998 no 1_565
C5 H49B 3.4379 no .
C5 H50B 3.5619 no .
C6 H49B 3.4776 no .
C7 H42 3.4434 no 2_556
C8 H49A 3.5732 no .
C9 H44 3.5598 no .
C9 H55A 3.4395 no 2_557
C11 H53A 3.4854 no .
C12 H53A 3.1745 no 2_557
C13 H20 3.5896 no 1_455
C13 H55A 3.5434 no 2_557
C14 H55A 3.3675 no .
C14 H56B 3.1888 no .
C16 H4B 2.9607 no 1_545
C16 H56B 3.0769 no .
C17 H54B 3.2442 no 2_657
C18 H53C 3.2740 no 2_657
C18 H54B 3.2374 no 2_657
C19 H53A 3.4700 no 2_657
C19 H53C 3.3264 no 2_657
C19 H54B 3.1913 no 2_657
C20 H54B 3.1275 no 2_657
C21 H54B 3.0663 no 2_657
C22 H54B 3.1099 no 2_657
C23 H16B 3.1519 no .
C23 H53A 3.4973 no 2_657
C23 H53C 3.5195 no 2_657
C24 H13B 3.5647 no 1_655
C24 H52B 3.4435 no 1_655
C25 H54A 3.4924 no 2_657
C26 H53C 3.5182 no 2_657
C26 H54A 3.0890 no 2_657
C27 H54A 2.8314 no 2_657
C28 H54A 3.0068 no 2_657
C28 H56A 3.0358 no 2_657
C29 H54A 3.3602 no 2_657
C29 H56A 3.0254 no 2_657
C30 H54A 3.5474 no 2_657
C31 H54A 3.3864 no 2_657
C32 H12B 3.4572 no 1_665
C32 H14A 3.4775 no 1_665
C32 H56A 3.1516 no 2_657
C33 H2A 3.5423 no .
C33 H51B 3.2546 no 1_655
C34 H3B 3.1633 no .
C34 H51B 3.2795 no 1_655
C35 H3B 2.8517 no .
C35 H50A 3.2736 no 1_655
C35 H51B 3.2268 no 1_655
C36 H1A 3.2596 no .
C36 H3B 3.1941 no .
C36 H49B 3.5578 no 2_566
C36 H50A 2.8769 no 1_655
C36 H51B 3.1543 no 1_655
C37 H1A 3.3538 no .
C37 H2A 3.4475 no .
C37 H50A 3.5117 no 1_655
C37 H51B 3.1110 no 1_655
C38 H2A 3.2919 no .
C38 H51B 3.1501 no 1_655
C39 H3B 3.2433 no .
C39 H50A 3.5164 no 1_655
C40 H1A 3.4953 no .
C41 H2A 3.5348 no .
C41 H10A 3.2768 no .
C42 H2A 3.1265 no .
C42 H10A 3.1435 no .
C43 H2A 3.1922 no .
C43 H2B 3.5053 no .
C43 H9B 3.3448 no .
C43 H10A 3.0590 no .
C44 H2B 3.5522 no .
C44 H3A 3.4379 no .
C44 H9A 3.2820 no .
C44 H9B 3.2565 no .
C44 H10A 3.0995 no .
C45 H3A 3.0747 no .
C45 H10A 3.1981 no .
C46 H3A 3.2011 no .
C46 H10A 3.2783 no .
C47 H1B 3.5799 no 2_556
C47 H7B 3.5055 no 2_556
C47 H9B 3.3649 no .
C48 H3A 3.5123 no .
C48 H52A 3.4944 no .
C49 H2 2.9293 no .
C49 H5A 3.1991 no .
C49 H6A 3.5930 no .
C49 H6B 3.0222 no .
C49 H8A 3.1999 no .
C49 H36 3.2895 no 2_566
C50 H5A 3.2861 no .
C50 H36 3.2818 no 2_566
C51 H22 3.5988 no 1_455
C51 H30 3.3844 no 1_455
C52 H2 3.0799 no .
C52 H8A 3.4402 no .
C53 H4 2.9873 no 2_557
C53 H12A 3.3623 no 2_557
C53 H53B 3.5047 no 2_657
C53 H53C 3.3710 no 2_657
C54 H4 3.0130 no 2_557
C54 H16A 3.4344 no .
C55 H4 3.0950 no 2_557
C55 H9A 3.3547 no 2_557
C55 H13B 3.0920 no 2_557
C55 H14A 3.4601 no .
C55 H14B 3.1633 no .
C55 H16A 3.5313 no .
C56 H14A 3.4665 no .
C56 H14B 3.4225 no .
C56 H16A 3.2124 no .
H1A F13 3.4665 no .
H1A F15 3.0753 no .
H1A F35 2.9953 no .
H1A C36 3.2596 no .
H1A C37 3.3538 no .
H1A C40 3.4953 no .
H1A H36 3.2265 no .
H1A H49B 2.7728 no 2_566
H1A H50B 3.4490 no 2_566
H1B F13 3.2451 no .
H1B F19 3.0098 no 2_556
H1B F21 2.9819 no 2_556
H1B F35 2.9207 no .
H1B C47 3.5799 no 2_556
H2 O1 2.0904 no .
H2 C49 2.9293 no .
H2 C52 3.0799 no .
H2 H49B 2.7465 no .
H2 H52A 2.9768 no .
H2A F19 3.2388 no .
H2A F35 3.5928 no .
H2A C33 3.5423 no .
H2A C37 3.4475 no .
H2A C38 3.2919 no .
H2A C41 3.5348 no .
H2A C42 3.1265 no .
H2A C43 3.1922 no .
H2A H38 3.5409 no .
H2A H42 3.3508 no .
H2B F19 3.3941 no .
H2B O1 3.3751 no .
H2B C43 3.5053 no .
H2B C44 3.5522 no .
H3A F23 2.8938 no .
H3A F25 3.3406 no .
H3A C44 3.4379 no .
H3A C45 3.0747 no .
H3A C46 3.2011 no .
H3A C48 3.5123 no .
H3A H46 3.4726 no .
H3B F17 3.1453 no .
H3B F18 3.2161 no .
H3B F28 2.7144 no .
H3B C34 3.1633 no .
H3B C35 2.8517 no .
H3B C36 3.1941 no .
H3B C39 3.2433 no .
H3B H34 3.4524 no .
H3B H36 3.5310 no .
H3B H49B 3.5527 no 2_566
H4 O2 2.0977 no 2_557
H4 C53 2.9873 no 2_557
H4 C54 3.0130 no 2_557
H4 C55 3.0950 no 2_557
H4 H53A 2.5170 no 2_557
H4 H53B 3.0404 no 2_557
H4 H54B 3.4484 no 2_557
H4 H55A 2.9708 no 2_557
H4A F2 2.7427 no 1_565
H4A F17 3.0260 no .
H4A F18 3.4896 no .
H4A F28 2.5802 no .
H4A H16B 3.3657 no 1_565
H4B S2 3.0569 no 1_565
H4B F2 3.4476 no 1_565
H4B F23 2.9725 no .
H4B F25 3.5203 no .
H4B O1 3.5567 no .
H4B C16 2.9607 no 1_565
H4B H16B 2.7276 no 1_565
H4B H16C 2.7698 no 1_565
H4B H52A 3.2366 no .
H5A O1 3.3181 no .
H5A C49 3.1991 no .
H5A C50 3.2861 no .
H5A H49B 2.6762 no .
H5A H50B 2.5813 no .
H5B F2 3.0260 no 1_565
H5B F21 2.8865 no 1_565
H5B H15A 3.3518 no 1_565
H5B H16B 3.0301 no 1_565
H6A F2 3.1867 no 2_556
H6A F17 3.5931 no 2_566
H6A F18 2.9662 no 2_566
H6A F28 2.8809 no 2_566
H6A C49 3.5930 no .
H6A H49A 3.3682 no .
H6A H49B 3.1878 no .
H6B O1 2.6335 no .
H6B C49 3.0222 no .
H6B H49A 3.0125 no .
H6B H49B 2.8971 no .
H7A F19 3.2756 no .
H7A F19 2.9516 no 2_556
H7A F21 3.4361 no 2_556
H7A H42 3.4450 no 2_556
H7B F2 2.9806 no 2_556
H7B F19 3.2457 no 2_556
H7B F21 2.7297 no 2_556
H7B C47 3.5055 no 2_556
H7B H42 2.8945 no 2_556
H8A F6 2.9979 no 1_455
H8A F39 3.3282 no 1_455
H8A O1 2.7658 no .
H8A C49 3.1999 no .
H8A C52 3.4402 no .
H8A H49A 2.7179 no .
H8A H52B 3.0786 no .
H8B F6 2.9875 no 1_455
H8B F13 2.7535 no 2_556
H8B F19 3.4374 no .
H8B F20 2.7877 no .
H8B F31 3.1889 no 2_556
H8B F35 3.3116 no 2_556
H8B F39 3.0855 no 1_455
H8C F6 2.6999 no 1_455
H8C F13 3.5077 no 2_556
H8C F14 3.2995 no 1_455
H8C F14 3.4573 no 2_556
H8C F31 3.3524 no 1_455
H8C F31 3.0718 no 2_556
H8C F39 2.7606 no 1_455
H8C F39 3.5286 no 2_556
H8C H8C 3.1502 no 2_456
H9A F5 3.3319 no 1_455
H9A F24 3.4595 no .
H9A F27 2.9518 no .
H9A C44 3.2820 no .
H9A C55 3.3547 no 2_557
H9A H44 3.1084 no .
H9A H55A 2.5984 no 2_557
H9A H55B 3.2561 no 2_557
H9B F20 3.2738 no .
H9B F21 3.0064 no .
H9B F38 3.4198 no 1_455
H9B C43 3.3448 no .
H9B C44 3.2565 no .
H9B C47 3.3649 no .
H9B H44 3.1499 no .
H10A F21 3.5966 no .
H10A C41 3.2768 no .
H10A C42 3.1435 no .
H10A C43 3.0590 no .
H10A C44 3.0995 no .
H10A C45 3.1981 no .
H10A C46 3.2783 no .
H10A H18 2.9753 no .
H10A H26 3.4018 no .
H10A H44 3.5808 no .
H10B F3 3.2597 no .
H10B H18 3.5207 no .
H10B H53B 3.3746 no .
H11A F11 3.1977 no .
H11A F12 2.9425 no .
H11A F34 2.7305 no .
H11A H26 2.9045 no .
H11A H53A 2.9246 no .
H11A H53B 3.4090 no .
H11B F9 3.1382 no 2_667
H11B F12 3.2544 no .
H11B F22 3.1114 no .
H11B F27 3.0544 no .
H11B F34 3.2527 no .
H11B H26 3.5813 no .
H11B H55A 3.2186 no 2_557
H12A F1 2.9843 no 1_455
H12A F11 3.5259 no 2_557
H12A F12 3.5216 no 2_557
H12A F34 3.3244 no 2_557
H12A O2 3.4618 no 2_557
H12A C53 3.3623 no 2_557
H12A H20 3.2560 no 1_455
H12A H53A 2.4505 no 2_557
H12B F7 2.6509 no 1_445
H12B F9 3.0458 no 1_445
H12B F12 3.3391 no 2_557
H12B F34 3.3324 no 2_557
H12B C32 3.4572 no 1_445
H13A F4 3.1461 no 1_455
H13A F38 2.8244 no 1_455
H13A H20 3.1292 no 1_455
H13B F4 3.3937 no 1_455
H13B F5 2.9801 no 1_455
H13B F37 3.4949 no 1_455
H13B F38 2.9440 no 1_455
H13B O2 2.9551 no 2_557
H13B C24 3.5647 no 1_455
H13B C55 3.0920 no 2_557
H13B H20 3.3329 no 1_455
H13B H54B 3.3254 no 2_557
H13B H55A 2.8180 no 2_557
H13B H55B 2.9503 no 2_557
H14A F7 2.9011 no 1_445
H14A F9 3.0852 no 1_445
H14A C32 3.4775 no 1_445
H14A C55 3.4601 no .
H14A C56 3.4665 no .
H14A H55A 2.9195 no .
H14A H56B 2.7649 no .
H14B O2 2.7543 no .
H14B C55 3.1633 no .
H14B C56 3.4225 no .
H14B H55A 2.9399 no .
H14B H56B 2.7770 no .
H15A F21 2.9970 no .
H15A H5B 3.3518 no 1_545
H15B F7 3.2462 no 1_445
H15B H50B 3.4565 no 1_545
H15B H51A 3.4971 no 1_545
H16A F3 3.1155 no .
H16A F32 3.3107 no 2_657
H16A O2 2.9198 no .
H16A C54 3.4344 no .
H16A C55 3.5313 no .
H16A C56 3.2124 no .
H16A H53B 3.0073 no .
H16A H54A 3.2233 no .
H16A H56A 3.2509 no .
H16A H56B 2.5546 no .
H16B F2 2.5724 no .
H16B F3 2.6430 no .
H16B C4 3.3535 no 1_545
H16B C5 3.5998 no 1_545
H16B C23 3.1519 no .
H16B H4A 3.3657 no 1_545
H16B H4B 2.7276 no 1_545
H16B H5B 3.0301 no 1_545
H16C F2 3.5382 no .
H16C F3 3.5362 no .
H16C F10 3.5837 no 2_657
H16C F23 2.5483 no 1_545
H16C F25 3.4589 no 1_545
H16C F26 2.8124 no 1_545
H16C F32 2.9989 no 2_657
H16C H4B 2.7698 no 1_545
H16C H56B 3.2587 no .
H18 H10A 2.9753 no .
H18 H10B 3.5207 no .
H18 H53C 3.2395 no 2_657
H20 F16 3.5711 no 1_545
H20 F17 3.5670 no 1_545
H20 F29 3.4656 no 1_545
H20 C13 3.5896 no 1_655
H20 H12A 3.2560 no 1_655
H20 H13A 3.1292 no 1_655
H20 H13B 3.3329 no 1_655
H22 C51 3.5988 no 1_655
H22 H51B 2.8406 no 1_655
H22 H52B 3.0975 no 1_655
H22 H54B 3.5945 no 2_657
H26 H10A 3.4018 no .
H26 H11A 2.9045 no .
H26 H11B 3.5813 no .
H26 H53C 3.2977 no 2_657
H26 H54A 3.5244 no 2_657
H28 F12 3.0821 no 2_667
H28 F22 2.6197 no 2_667
H28 F26 2.5914 no 2_667
H28 F34 3.4976 no 2_667
H28 H46 3.5662 no 2_667
H28 H54A 3.4194 no 2_657
H28 H56A 3.0268 no 2_657
H30 C51 3.3844 no 1_655
H30 H51A 2.8852 no 1_655
H30 H51B 2.9996 no 1_655
H34 F33 3.4684 no 2_667
H34 H3B 3.4524 no .
H36 C49 3.2895 no 2_566
H36 C50 3.2818 no 2_566
H36 H1A 3.2265 no .
H36 H3B 3.5310 no .
H36 H49A 3.2409 no 2_566
H36 H49B 2.8964 no 2_566
H36 H50A 2.7216 no 1_655
H36 H50A 2.7769 no 2_566
H36 H50B 3.3816 no 2_566
H38 S1 3.3691 no 2_556
H38 H2A 3.5409 no .
H42 S1 3.5909 no 2_556
H42 C7 3.4434 no 2_556
H42 H2A 3.3508 no .
H42 H7A 3.4450 no 2_556
H42 H7B 2.8945 no 2_556
H44 F5 2.7442 no 1_455
H44 F37 2.7258 no 1_455
H44 F38 3.5792 no 1_455
H44 C9 3.5598 no .
H44 H9A 3.1084 no .
H44 H9B 3.1499 no .
H44 H10A 3.5808 no .
H44 H52B 3.4461 no .
H46 F10 3.2066 no 2_667
H46 F33 2.8754 no 2_667
H46 H3A 3.4726 no .
H46 H28 3.5662 no 2_667
H49A F14 3.1233 no 1_455
H49A F18 2.6823 no 2_566
H49A F30 2.8802 no 2_566
H49A F31 3.5812 no 1_455
H49A F36 3.3466 no 1_455
H49A C8 3.5732 no .
H49A H6A 3.3682 no .
H49A H6B 3.0125 no .
H49A H8A 2.7179 no .
H49A H36 3.2409 no 2_566
H49B Ni1 3.2433 no .
H49B F18 2.9242 no 2_566
H49B F30 3.4215 no 2_566
H49B N2 3.3527 no .
H49B C1 3.5976 no 2_566
H49B C5 3.4379 no .
H49B C6 3.4776 no .
H49B C36 3.5578 no 2_566
H49B H1A 2.7728 no 2_566
H49B H2 2.7465 no .
H49B H3B 3.5527 no 2_566
H49B H5A 2.6762 no .
H49B H6A 3.1878 no .
H49B H6B 2.8971 no .
H49B H36 2.8964 no 2_566
H50A F15 3.0906 no 2_566
H50A F16 3.1729 no 1_455
H50A F30 3.0384 no 1_455
H50A F36 3.5278 no 1_455
H50A F36 3.0557 no 2_566
H50A C35 3.2736 no 1_455
H50A C36 2.8769 no 1_455
H50A C37 3.5117 no 1_455
H50A C39 3.5164 no 1_455
H50A H36 2.7216 no 1_455
H50A H36 2.7769 no 2_566
H50B F15 2.8603 no 2_566
H50B F16 3.5579 no 1_455
H50B F36 3.2524 no 2_566
H50B C5 3.5619 no .
H50B H1A 3.4490 no 2_566
H50B H5A 2.5813 no .
H50B H15B 3.4565 no 1_565
H50B H36 3.3816 no 2_566
H51A S2 3.3775 no 1_565
H51A F7 3.1597 no 1_455
H51A F8 3.1901 no 1_455
H51A F16 3.4060 no 1_455
H51A F29 3.5873 no 1_455
H51A H15B 3.4971 no 1_565
H51A H30 2.8852 no 1_455
H51B C33 3.2546 no 1_455
H51B C34 3.2795 no 1_455
H51B C35 3.2268 no 1_455
H51B C36 3.1543 no 1_455
H51B C37 3.1110 no 1_455
H51B C38 3.1501 no 1_455
H51B H22 2.8406 no 1_455
H51B H30 2.9996 no 1_455
H52A S2 3.1984 no 1_565
H52A F23 3.0137 no .
H52A F24 2.8830 no .
H52A F25 2.2693 no .
H52A C48 3.4944 no .
H52A H2 2.9768 no .
H52A H4B 3.2366 no .
H52B F5 3.0857 no 1_455
H52B F6 2.7156 no 1_455
H52B F24 3.3095 no .
H52B F25 3.1267 no .
H52B F37 2.6386 no 1_455
H52B F39 3.3064 no 1_455
H52B C24 3.4435 no 1_455
H52B H8A 3.0786 no .
H52B H22 3.0975 no 1_455
H52B H44 3.4461 no .
H53A F1 3.2462 no 2_657
H53A F3 3.2861 no 2_657
H53A F11 3.4805 no .
H53A N4 3.1451 no 2_557
H53A C11 3.4854 no .
H53A C12 3.1745 no 2_557
H53A C19 3.4700 no 2_657
H53A C23 3.4973 no 2_657
H53A H4 2.5170 no 2_557
H53A H11A 2.9246 no .
H53A H12A 2.4505 no 2_557
H53A H53B 3.4241 no 2_657
H53A H53C 3.2871 no 2_657
H53B F3 2.5745 no .
H53B F11 2.8653 no 2_657
H53B F32 2.9337 no 2_657
H53B C53 3.5047 no 2_657
H53B H4 3.0404 no 2_557
H53B H10B 3.3746 no .
H53B H11A 3.4090 no .
H53B H16A 3.0073 no .
H53B H53A 3.4241 no 2_657
H53B H53B 3.5349 no 2_657
H53B H53C 3.0026 no 2_657
H53C F3 2.9455 no 2_657
H53C F11 2.8836 no 2_657
H53C F32 3.3011 no 2_657
H53C C18 3.2740 no 2_657
H53C C19 3.3264 no 2_657
H53C C23 3.5195 no 2_657
H53C C26 3.5182 no 2_657
H53C C53 3.3710 no 2_657
H53C H18 3.2395 no 2_657
H53C H26 3.2977 no 2_657
H53C H53A 3.2871 no 2_657
H53C H53B 3.0026 no 2_657
H53C H53C 3.2646 no 2_657
H54A F11 3.0474 no 2_657
H54A F32 2.8454 no 2_657
H54A C25 3.4924 no 2_657
H54A C26 3.0890 no 2_657
H54A C27 2.8314 no 2_657
H54A C28 3.0068 no 2_657
H54A C29 3.3602 no 2_657
H54A C30 3.5474 no 2_657
H54A C31 3.3864 no 2_657
H54A H16A 3.2233 no .
H54A H26 3.5244 no 2_657
H54A H28 3.4194 no 2_657
H54B F5 3.5643 no 2_657
H54B C17 3.2442 no 2_657
H54B C18 3.2374 no 2_657
H54B C19 3.1913 no 2_657
H54B C20 3.1275 no 2_657
H54B C21 3.0663 no 2_657
H54B C22 3.1099 no 2_657
H54B H4 3.4484 no 2_557
H54B H13B 3.3254 no 2_557
H54B H22 3.5945 no 2_657
H55A Ni2 3.1485 no .
H55A F9 3.5112 no 1_445
H55A F24 3.4334 no 2_557
H55A F27 2.8283 no 2_557
H55A N4 3.5166 no 2_557
H55A C9 3.4395 no 2_557
H55A C13 3.5434 no 2_557
H55A C14 3.3675 no .
H55A H4 2.9708 no 2_557
H55A H9A 2.5984 no 2_557
H55A H11B 3.2186 no 2_557
H55A H13B 2.8180 no 2_557
H55A H14A 2.9195 no .
H55A H14B 2.9399 no .
H55B F5 2.8601 no 2_657
H55B F24 3.0045 no 2_557
H55B F27 3.0172 no 2_557
H55B F37 3.1925 no 2_657
H55B H9A 3.2561 no 2_557
H55B H13B 2.9503 no 2_557
H56A F8 2.8054 no 2_657
H56A F9 3.3339 no 2_657
H56A C28 3.0358 no 2_657
H56A C29 3.0254 no 2_657
H56A C32 3.1516 no 2_657
H56A H16A 3.2509 no .
H56A H28 3.0268 no 2_657
H56B S2 3.0707 no .
H56B F8 3.2079 no 1_445
H56B F9 3.1260 no 1_445
H56B C14 3.1888 no .
H56B C16 3.0769 no .
H56B H14A 2.7649 no .
H56B H14B 2.7770 no .
H56B H16A 2.5546 no .
H56B H16C 3.2587 no .
H56C F8 3.4837 no 1_445
H56C F8 2.9109 no 2_657
H56C F9 2.8653 no 1_445
H56C F22 3.2245 no 2_557
H56C F24 3.1208 no 2_557
H56C F27 2.7173 no 2_557
H56C H56C 3.1890 no 2_547

loop_
_geom_hbond_atom_site_label_D
_geom_hbond_atom_site_label_H
_geom_hbond_atom_site_label_A
_geom_hbond_site_symmetry_A
_geom_hbond_distance_DA
_geom_hbond_distance_DH
_geom_hbond_distance_HA
_geom_hbond_angle_DHA
_geom_hbond_publ_flag
N2 H2 O1 . 3.010(7) 0.930 2.090 169.5 no
N4 H4 O2 2_557 2.985(7) 0.930 2.098 159.0 no

loop_
_geom_torsion_atom_site_label_1
_geom_torsion_atom_site_label_2
_geom_torsion_atom_site_label_3
_geom_torsion_atom_site_label_4
_geom_torsion
_geom_torsion_publ_flag
_geom_torsion_site_symmetry_1
_geom_torsion_site_symmetry_3
_geom_torsion_site_symmetry_4
N1 Ni1 N2 C3 44.6(3) no . . .
N1 Ni1 N2 C4 170.5(3) no . . .
N2 Ni1 N1 C1 -45.0(3) no . . .
N2 Ni1 N1 C5 -162.2(3) no . . 2_566
N2 Ni1 N1 C6 79.1(3) no . . .
N1 Ni1 N2 C3 135.4(3) no . 2_566 2_566
N1 Ni1 N2 C4 9.5(3) no . 2_566 2_566
N2 Ni1 N1 C1 135.0(3) no 2_566 . .
N2 Ni1 N1 C5 17.8(3) no 2_566 . 2_566
N2 Ni1 N1 C6 -100.9(3) no 2_566 . .
N1 Ni1 N2 C3 -135.4(3) no 2_566 . .
N1 Ni1 N2 C4 -9.5(3) no 2_566 . .
N2 Ni1 N1 C1 -135.0(3) no . 2_566 2_566
N2 Ni1 N1 C5 -17.8(3) no . 2_566 .
N2 Ni1 N1 C6 100.9(3) no . 2_566 2_566
N1 Ni1 N2 C3 -44.6(3) no 2_566 2_566 2_566
N1 Ni1 N2 C4 -170.5(3) no 2_566 2_566 2_566
N2 Ni1 N1 C1 45.0(3) no 2_566 2_566 2_566
N2 Ni1 N1 C5 162.2(3) no 2_566 2_566 .
N2 Ni1 N1 C6 -79.1(3) no 2_566 2_566 2_566
N3 Ni2 N4 C11 136.7(3) no . . 2_557
N3 Ni2 N4 C12 9.4(3) no . . .
N4 Ni2 N3 C9 136.1(3) no . . .
N4 Ni2 N3 C13 18.1(3) no . . .
N4 Ni2 N3 C14 -100.7(3) no . . .
N3 Ni2 N4 C11 43.3(3) no . 2_557 .
N3 Ni2 N4 C12 170.6(3) no . 2_557 2_557
N4 Ni2 N3 C9 -43.9(3) no 2_557 . .
N4 Ni2 N3 C13 -161.9(3) no 2_557 . .
N4 Ni2 N3 C14 79.3(3) no 2_557 . .
N3 Ni2 N4 C11 -43.3(3) no 2_557 . 2_557
N3 Ni2 N4 C12 -170.6(3) no 2_557 . .
N4 Ni2 N3 C9 43.9(3) no . 2_557 2_557
N4 Ni2 N3 C13 161.9(3) no . 2_557 2_557
N4 Ni2 N3 C14 -79.3(3) no . 2_557 2_557
N3 Ni2 N4 C11 -136.7(3) no 2_557 2_557 .
N3 Ni2 N4 C12 -9.4(3) no 2_557 2_557 2_557
N4 Ni2 N3 C9 -136.1(3) no 2_557 2_557 2_557
N4 Ni2 N3 C13 -18.1(3) no 2_557 2_557 2_557
N4 Ni2 N3 C14 100.7(3) no 2_557 2_557 2_557
C8 S1 C7 C6 -72.7(5) no . . .
C16 S2 C15 C14 -70.7(5) no . . .
F38 F4 F39 F6 14(11) no . . .
F38 F4 F39 C24 -35(7) no . . .
F39 F4 F38 F5 8(10) no . . .
F39 F4 F38 C24 24(5) no . . .
F38 F4 C24 F5 19(6) no . . .
F38 F4 C24 F6 132(6) no . . .
F38 F4 C24 F37 40(6) no . . .
F38 F4 C24 F38 0(6) no . . .
F38 F4 C24 F39 147(6) no . . .
F38 F4 C24 C21 -103(6) no . . .
C24 F4 F38 F5 -17(6) no . . .
C24 F4 F38 C24 0.0(4) no . . .
F39 F4 C24 F5 -129(3) no . . .
F39 F4 C24 F6 -16(3) no . . .
F39 F4 C24 F37 -107(3) no . . .
F39 F4 C24 F38 -147(4) no . . .
F39 F4 C24 F39 0(3) no . . .
F39 F4 C24 C21 110(3) no . . .
C24 F4 F39 F6 49(7) no . . .
C24 F4 F39 C24 -0.0(4) no . . .
F37 F5 F38 F4 -21(10) no . . .
F37 F5 F38 C24 -43(5) no . . .
F38 F5 F37 F6 18(9) no . . .
F38 F5 F37 C24 32(3) no . . .
F37 F5 C24 F4 126(5) no . . .
F37 F5 C24 F6 12(5) no . . .
F37 F5 C24 F37 0(5) no . . .
F37 F5 C24 F38 133(5) no . . .
F37 F5 C24 F39 28(6) no . . .
F37 F5 C24 C21 -111(5) no . . .
C24 F5 F37 F6 -14(6) no . . .
C24 F5 F37 C24 0.0(4) no . . .
F38 F5 C24 F4 -7(2) no . . .
F38 F5 C24 F6 -121(3) no . . .
F38 F5 C24 F37 -133(3) no . . .
F38 F5 C24 F38 0(2) no . . .
F38 F5 C24 F39 -105(3) no . . .
F38 F5 C24 C21 116(3) no . . .
C24 F5 F38 F4 22(7) no . . .
C24 F5 F38 C24 0.0(5) no . . .
F37 F6 F39 F4 -18(9) no . . .
F37 F6 F39 C24 18(5) no . . .
F39 F6 F37 F5 -3(11) no . . .
F39 F6 F37 C24 -22(6) no . . .
F37 F6 C24 F4 -118.6(19) no . . .
F37 F6 C24 F5 -4.9(18) no . . .
F37 F6 C24 F37 0.0(18) no . . .
F37 F6 C24 F38 -99.1(19) no . . .
F37 F6 C24 F39 -156(3) no . . .
F37 F6 C24 C21 116.4(19) no . . .
C24 F6 F37 F5 19(8) no . . .
C24 F6 F37 C24 0.0(5) no . . .
F39 F6 C24 F4 37(6) no . . .
F39 F6 C24 F5 151(6) no . . .
F39 F6 C24 F37 156(6) no . . .
F39 F6 C24 F38 57(7) no . . .
F39 F6 C24 F39 0(6) no . . .
F39 F6 C24 C21 -87(6) no . . .
C24 F6 F39 F4 -35(5) no . . .
C24 F6 F39 C24 0.0(4) no . . .
F32 F10 C31 F11 27.4(10) no . . .
F32 F10 C31 F12 128.6(9) no . . .
F32 F10 C31 F32 0.0(7) no . . .
F32 F10 C31 F34 113.2(11) no . . .
F32 F10 C31 C27 -108.6(12) no . . .
C31 F10 F32 F11 -39.5(14) no . . .
C31 F10 F32 C31 0.0(5) no . . .
F33 F10 C31 F11 -169(5) no . . .
F33 F10 C31 F12 -68(6) no . . .
F33 F10 C31 F32 164(6) no . . .
F33 F10 C31 F34 -83(5) no . . .
F33 F10 C31 C27 55(6) no . . .
C31 F10 F33 C31 0.0(5) no . . .
F32 F11 F34 F12 -0(9) no . . .
F32 F11 F34 C31 26.6(19) no . . .
F34 F11 F32 F10 8(2) no . . .
F34 F11 F32 C31 -20.7(14) no . . .
F32 F11 C31 F10 -45.4(17) no . . .
F32 F11 C31 F12 -151.1(15) no . . .
F32 F11 C31 F32 0.0(11) no . . .
F32 F11 C31 F33 -49(2) no . . .
F32 F11 C31 F34 -154.8(16) no . . .
F32 F11 C31 C27 93.7(15) no . . .
C31 F11 F32 F10 28.4(9) no . . .
C31 F11 F32 C31 0.0(4) no . . .
F34 F11 C31 F10 109.4(12) no . . .
F34 F11 C31 F12 3.6(9) no . . .
F34 F11 C31 F32 154.8(14) no . . .
F34 F11 C31 F33 105.6(13) no . . .
F34 F11 C31 F34 0.0(9) no . . .
F34 F11 C31 C27 -111.5(11) no . . .
C31 F11 F34 F12 -27(7) no . . .
C31 F11 F34 C31 0.0(4) no . . .
F34 F12 C31 F10 -126(4) no . . .
F34 F12 C31 F11 -12(5) no . . .
F34 F12 C31 F32 -35(5) no . . .
F34 F12 C31 F33 -141(4) no . . .
F34 F12 C31 C27 105(4) no . . .
C31 F12 F34 F11 22(9) no . . .
C31 F12 F34 C31 -0.0(3) no . . .
F31 F13 F35 F15 -2(6) no . . .
F31 F13 F35 C40 -25(3) no . . .
F35 F13 F31 F14 -1(7) no . . .
F35 F13 F31 C40 33(4) no . . .
F31 F13 C40 F14 10.2(16) no . . .
F31 F13 C40 F15 126.7(17) no . . .
F31 F13 C40 F31 0.0(16) no . . .
F31 F13 C40 F35 145(2) no . . .
F31 F13 C40 F36 97.8(19) no . . .
F31 F13 C40 C37 -112.4(17) no . . .
C40 F13 F31 F14 -33(5) no . . .
C40 F13 F31 C40 0.0(4) no . . .
F35 F13 C40 F14 -135(4) no . . .
F35 F13 C40 F15 -19(4) no . . .
F35 F13 C40 F31 -145(4) no . . .
F35 F13 C40 F35 -0(4) no . . .
F35 F13 C40 F36 -47(4) no . . .
F35 F13 C40 C37 102(4) no . . .
C40 F13 F35 F15 23(4) no . . .
C40 F13 F35 C40 0.0(4) no . . .
F31 F14 F36 F15 -6(6) no . . .
F31 F14 F36 C40 26(6) no . . .
F36 F14 F31 F13 4(8) no . . .
F36 F14 F31 C40 -21(4) no . . .
F31 F14 C40 F13 -27(4) no . . .
F31 F14 C40 F15 -136(4) no . . .
F31 F14 C40 F31 0(4) no . . .
F31 F14 C40 F35 -50(5) no . . .
F31 F14 C40 F36 -157(4) no . . .
F31 F14 C40 C37 96(4) no . . .
C40 F14 F31 F13 25(4) no . . .
C40 F14 F31 C40 0.0(3) no . . .
F36 F14 C40 F13 130.6(10) no . . .
F36 F14 C40 F15 21.0(10) no . . .
F36 F14 C40 F31 157(3) no . . .
F36 F14 C40 F35 107.0(13) no . . .
F36 F14 C40 F36 0.0(9) no . . .
F36 F14 C40 C37 -107.1(11) no . . .
C40 F14 F36 F15 -31.1(18) no . . .
C40 F14 F36 C40 0.0(3) no . . .
F35 F15 F36 F14 3(3) no . . .
F35 F15 F36 C40 -22.2(19) no . . .
F36 F15 F35 F13 0(7) no . . .
F36 F15 F35 C40 28(3) no . . .
F35 F15 C40 F13 9.0(17) no . . .
F35 F15 C40 F14 120.9(17) no . . .
F35 F15 C40 F31 101.1(18) no . . .
F35 F15 C40 F35 0.0(16) no . . .
F35 F15 C40 F36 154.5(19) no . . .
F35 F15 C40 C37 -111.3(18) no . . .
C40 F15 F35 F13 -28(5) no . . .
C40 F15 F35 C40 0.0(5) no . . .
F36 F15 C40 F13 -145.5(18) no . . .
F36 F15 C40 F14 -33.6(19) no . . .
F36 F15 C40 F31 -53(2) no . . .
F36 F15 C40 F35 -154.5(19) no . . .
F36 F15 C40 F36 0.0(16) no . . .
F36 F15 C40 C37 94.2(19) no . . .
C40 F15 F36 F14 25.2(13) no . . .
C40 F15 F36 C40 0.0(3) no . . .
F29 F16 F30 F18 6(5) no . . .
F29 F16 F30 C39 -26(4) no . . .
F30 F16 F29 F17 -5(6) no . . .
F30 F16 F29 C39 21(4) no . . .
F29 F16 C39 F17 27(4) no . . .
F29 F16 C39 F18 134(4) no . . .
F29 F16 C39 F28 57(4) no . . .
F29 F16 C39 F29 0(3) no . . .
F29 F16 C39 F30 159(4) no . . .
F29 F16 C39 C35 -92(4) no . . .
C39 F16 F29 F17 -27(3) no . . .
C39 F16 F29 C39 0.0(3) no . . .
F30 F16 C39 F17 -131.4(10) no . . .
F30 F16 C39 F18 -25.2(13) no . . .
F30 F16 C39 F28 -102.3(15) no . . .
F30 F16 C39 F29 -159(3) no . . .
F30 F16 C39 F30 0.0(9) no . . .
F30 F16 C39 C35 108.9(12) no . . .
C39 F16 F30 F18 31.8(14) no . . .
C39 F16 F30 C39 0.0(4) no . . .
F28 F17 F29 F16 2(5) no . . .
F28 F17 F29 C39 -31(3) no . . .
F29 F17 F28 F18 2(4) no . . .
F29 F17 F28 C39 26(2) no . . .
F28 F17 C39 F16 137(2) no . . .
F28 F17 C39 F18 22(3) no . . .
F28 F17 C39 F28 -0.0(16) no . . .
F28 F17 C39 F29 151(3) no . . .
F28 F17 C39 F30 58(3) no . . .
F28 F17 C39 C35 -101(2) no . . .
C39 F17 F28 F18 -24(3) no . . .
C39 F17 F28 C39 0.0(3) no . . .
F29 F17 C39 F16 -13.7(14) no . . .
F29 F17 C39 F18 -129.1(14) no . . .
F29 F17 C39 F28 -151(2) no . . .
F29 F17 C39 F29 0.0(13) no . . .
F29 F17 C39 F30 -92.8(16) no . . .
F29 F17 C39 C35 108.2(14) no . . .
C39 F17 F29 F16 32(3) no . . .
C39 F17 F29 C39 0.0(4) no . . .
F28 F18 F30 F16 -2(3) no . . .
F28 F18 F30 C39 25.0(16) no . . .
F30 F18 F28 F17 -1(4) no . . .
F30 F18 F28 C39 -28.6(18) no . . .
F28 F18 C39 F16 -118.9(12) no . . .
F28 F18 C39 F17 -13.8(10) no . . .
F28 F18 C39 F28 0.0(9) no . . .
F28 F18 C39 F29 -91.2(17) no . . .
F28 F18 C39 F30 -155.0(12) no . . .
F28 F18 C39 C35 107.0(12) no . . .
C39 F18 F28 F17 28(2) no . . .
C39 F18 F28 C39 0.0(3) no . . .
F30 F18 C39 F16 36.1(13) no . . .
F30 F18 C39 F17 141.2(11) no . . .
F30 F18 C39 F28 155.0(12) no . . .
F30 F18 C39 F29 63.9(18) no . . .
F30 F18 C39 F30 0.0(8) no . . .
F30 F18 C39 C35 -98.0(12) no . . .
C39 F18 F30 F16 -26.8(9) no . . .
C39 F18 F30 C39 0.0(3) no . . .
F26 F22 F27 F24 1(5) no . . .
F26 F22 F27 C48 28(3) no . . .
F27 F22 F26 F23 -9(4) no . . .
F27 F22 F26 C48 -28(3) no . . .
F26 F22 C48 F23 -16.7(12) no . . .
F26 F22 C48 F24 -129.8(11) no . . .
F26 F22 C48 F25 -79.7(13) no . . .
F26 F22 C48 F26 0.0(9) no . . .
F26 F22 C48 F27 -153.0(15) no . . .
F26 F22 C48 C45 106.2(12) no . . .
C48 F22 F26 F23 19.3(15) no . . .
C48 F22 F26 C48 0.0(4) no . . .
F27 F22 C48 F23 136(2) no . . .
F27 F22 C48 F24 23(2) no . . .
F27 F22 C48 F25 73(3) no . . .
F27 F22 C48 F26 153(3) no . . .
F27 F22 C48 F27 0.0(19) no . . .
F27 F22 C48 C45 -101(2) no . . .
C48 F22 F27 F24 -27(3) no . . .
C48 F22 F27 C48 0.0(4) no . . .
F25 F23 F26 F22 11(4) no . . .
F25 F23 F26 C48 31(3) no . . .
F26 F23 F25 F24 -7(5) no . . .
F26 F23 F25 C48 -31.8(19) no . . .
F25 F23 C48 F22 -129.6(17) no . . .
F25 F23 C48 F24 -16.6(18) no . . .
F25 F23 C48 F25 0.0(16) no . . .
F25 F23 C48 F26 -146(2) no . . .
F25 F23 C48 F27 -73(2) no . . .
F25 F23 C48 C45 107.5(18) no . . .
C48 F23 F25 F24 25(4) no . . .
C48 F23 F25 C48 0.0(4) no . . .
F26 F23 C48 F22 15.9(14) no . . .
F26 F23 C48 F24 129.0(12) no . . .
F26 F23 C48 F25 145.5(16) no . . .
F26 F23 C48 F26 0.0(10) no . . .
F26 F23 C48 F27 72.5(17) no . . .
F26 F23 C48 C45 -107.0(12) no . . .
C48 F23 F26 F22 -19.7(17) no . . .
C48 F23 F26 C48 0.0(4) no . . .
F25 F24 F27 F22 3(5) no . . .
F25 F24 F27 C48 -24(3) no . . .
F27 F24 F25 F23 -0(6) no . . .
F27 F24 F25 C48 24(3) no . . .
F25 F24 C48 F22 134.1(19) no . . .
F25 F24 C48 F23 18.0(19) no . . .
F25 F24 C48 F25 0.0(18) no . . .
F25 F24 C48 F26 79(2) no . . .
F25 F24 C48 F27 156(2) no . . .
F25 F24 C48 C45 -104.0(19) no . . .
C48 F24 F25 F23 -24(3) no . . .
C48 F24 F25 C48 0.0(3) no . . .
F27 F24 C48 F22 -22.3(14) no . . .
F27 F24 C48 F23 -138.4(14) no . . .
F27 F24 C48 F25 -156.4(15) no . . .
F27 F24 C48 F26 -77.6(16) no . . .
F27 F24 C48 F27 0.0(13) no . . .
F27 F24 C48 C45 99.6(14) no . . .
C48 F24 F27 F22 27(3) no . . .
C48 F24 F27 C48 0.0(3) no . . .
F23 F25 C48 F22 87(3) no . . .
F23 F25 C48 F23 0.0(11) no . . .
F23 F25 C48 F24 159(3) no . . .
F23 F25 C48 F26 30.2(17) no . . .
F23 F25 C48 F27 139.1(14) no . . .
F23 F25 C48 C45 -99.4(17) no . . .
F24 F25 C48 F22 -73(3) no . . .
F24 F25 C48 F23 -159(2) no . . .
F24 F25 C48 F24 0.0(7) no . . .
F24 F25 C48 F26 -129.0(13) no . . .
F24 F25 C48 F27 -20.2(17) no . . .
F24 F25 C48 C45 101.4(14) no . . .
F22 F26 C48 F22 0.0(9) no . . .
F22 F26 C48 F23 161.4(14) no . . .
F22 F26 C48 F24 78.7(14) no . . .
F22 F26 C48 F25 131.5(11) no . . .
F22 F26 C48 F27 22.0(11) no . . .
F22 F26 C48 C45 -98.5(12) no . . .
F23 F26 C48 F22 -161.4(16) no . . .
F23 F26 C48 F23 0.0(12) no . . .
F23 F26 C48 F24 -82.7(18) no . . .
F23 F26 C48 F25 -29.9(15) no . . .
F23 F26 C48 F27 -139.4(14) no . . .
F23 F26 C48 C45 100.1(14) no . . .
F22 F27 C48 F22 0.0(10) no . . .
F22 F27 C48 F23 -78(3) no . . .
F22 F27 C48 F24 -153(2) no . . .
F22 F27 C48 F25 -134.2(15) no . . .
F22 F27 C48 F26 -22.2(18) no . . .
F22 F27 C48 C45 101.1(13) no . . .
F24 F27 C48 F22 152.9(19) no . . .
F24 F27 C48 F23 74.6(19) no . . .
F24 F27 C48 F24 0.0(6) no . . .
F24 F27 C48 F25 18.7(11) no . . .
F24 F27 C48 F26 130.7(10) no . . .
F24 F27 C48 C45 -106.0(13) no . . .
F17 F28 C39 F16 -54(3) no . . .
F17 F28 C39 F17 -0.0(16) no . . .
F17 F28 C39 F18 -157(3) no . . .
F17 F28 C39 F29 -29(3) no . . .
F17 F28 C39 F30 -139(2) no . . .
F17 F28 C39 C35 95(2) no . . .
F18 F28 C39 F16 102.7(14) no . . .
F18 F28 C39 F17 156.7(18) no . . .
F18 F28 C39 F18 0.0(8) no . . .
F18 F28 C39 F29 127.8(10) no . . .
F18 F28 C39 F30 18.1(10) no . . .
F18 F28 C39 C35 -108.2(11) no . . .
F16 F29 C39 F16 0(3) no . . .
F16 F29 C39 F17 -152(4) no . . .
F16 F29 C39 F18 -61(4) no . . .
F16 F29 C39 F28 -134(4) no . . .
F16 F29 C39 F30 -21(4) no . . .
F16 F29 C39 C35 101(4) no . . .
F17 F29 C39 F16 152(3) no . . .
F17 F29 C39 F17 0.0(11) no . . .
F17 F29 C39 F18 90.4(19) no . . .
F17 F29 C39 F28 17.4(13) no . . .
F17 F29 C39 F30 130.6(13) no . . .
F17 F29 C39 C35 -107.4(14) no . . .
F16 F30 C39 F16 0.0(14) no . . .
F16 F30 C39 F17 89.7(17) no . . .
F16 F30 C39 F18 145.8(16) no . . .
F16 F30 C39 F28 121.6(15) no . . .
F16 F30 C39 F29 10.5(15) no . . .
F16 F30 C39 C35 -111.4(15) no . . .
F18 F30 C39 F16 -145.8(12) no . . .
F18 F30 C39 F17 -56.1(14) no . . .
F18 F30 C39 F18 0.0(9) no . . .
F18 F30 C39 F28 -24.2(12) no . . .
F18 F30 C39 F29 -135.3(11) no . . .
F18 F30 C39 C35 102.8(12) no . . .
F13 F31 C40 F13 0.0(6) no . . .
F13 F31 C40 F14 -154(4) no . . .
F13 F31 C40 F15 -100.7(13) no . . .
F13 F31 C40 F35 -16.4(9) no . . .
F13 F31 C40 F36 -131.7(8) no . . .
F13 F31 C40 C37 111.7(11) no . . .
F14 F31 C40 F13 154(4) no . . .
F14 F31 C40 F14 0(3) no . . .
F14 F31 C40 F15 53(5) no . . .
F14 F31 C40 F35 138(4) no . . .
F14 F31 C40 F36 22(4) no . . .
F14 F31 C40 C37 -94(4) no . . .
F10 F32 C31 F10 0.0(12) no . . .
F10 F32 C31 F11 -138.3(16) no . . .
F10 F32 C31 F12 -99.9(15) no . . .
F10 F32 C31 F33 4.5(13) no . . .
F10 F32 C31 F34 -111.0(14) no . . .
F10 F32 C31 C27 119.0(14) no . . .
F11 F32 C31 F10 138.3(16) no . . .
F11 F32 C31 F11 0.0(13) no . . .
F11 F32 C31 F12 38.4(18) no . . .
F11 F32 C31 F33 142.8(15) no . . .
F11 F32 C31 F34 27.2(17) no . . .
F11 F32 C31 C27 -102.7(15) no . . .
F10 F33 C31 F11 13(6) no . . .
F10 F33 C31 F12 115(6) no . . .
F10 F33 C31 F32 -16(6) no . . .
F10 F33 C31 F34 103(6) no . . .
F10 F33 C31 C27 -131(6) no . . .
F11 F34 C31 F10 -109.1(10) no . . .
F11 F34 C31 F11 0.0(7) no . . .
F11 F34 C31 F32 -17.5(9) no . . .
F11 F34 C31 F33 -126.0(9) no . . .
F11 F34 C31 C27 110.3(10) no . . .
F12 F34 C31 F10 59(5) no . . .
F12 F34 C31 F11 168(5) no . . .
F12 F34 C31 F32 150(4) no . . .
F12 F34 C31 F33 42(5) no . . .
F12 F34 C31 C27 -82(5) no . . .
F13 F35 C40 F13 -0.0(16) no . . .
F13 F35 C40 F14 55(4) no . . .
F13 F35 C40 F15 161(4) no . . .
F13 F35 C40 F31 37(4) no . . .
F13 F35 C40 F36 144(3) no . . .
F13 F35 C40 C37 -90(4) no . . .
F15 F35 C40 F13 -161(4) no . . .
F15 F35 C40 F14 -106.2(15) no . . .
F15 F35 C40 F15 0.0(8) no . . .
F15 F35 C40 F31 -124.6(11) no . . .
F15 F35 C40 F36 -17.0(13) no . . .
F15 F35 C40 C37 108.7(12) no . . .
F14 F36 C40 F13 -100.0(18) no . . .
F14 F36 C40 F14 -0.0(9) no . . .
F14 F36 C40 F15 -148.3(17) no . . .
F14 F36 C40 F31 -8.8(10) no . . .
F14 F36 C40 F35 -121.8(12) no . . .
F14 F36 C40 C37 109.8(12) no . . .
F15 F36 C40 F13 48(3) no . . .
F15 F36 C40 F14 148.3(17) no . . .
F15 F36 C40 F15 0.0(10) no . . .
F15 F36 C40 F31 139.5(16) no . . .
F15 F36 C40 F35 26(2) no . . .
F15 F36 C40 C37 -102.0(15) no . . .
F5 F37 C24 F4 -62(6) no . . .
F5 F37 C24 F5 0.0(19) no . . .
F5 F37 C24 F6 -168(5) no . . .
F5 F37 C24 F38 -48(5) no . . .
F5 F37 C24 F39 -157(5) no . . .
F5 F37 C24 C21 79(5) no . . .
F6 F37 C24 F4 105.8(17) no . . .
F6 F37 C24 F5 168(5) no . . .
F6 F37 C24 F6 0.0(12) no . . .
F6 F37 C24 F38 120.3(14) no . . .
F6 F37 C24 F39 10.9(14) no . . .
F6 F37 C24 C21 -113.0(16) no . . .
F4 F38 C24 F4 0(3) no . . .
F4 F38 C24 F5 -162(6) no . . .
F4 F38 C24 F6 -57(6) no . . .
F4 F38 C24 F37 -145(6) no . . .
F4 F38 C24 F39 -34(6) no . . .
F4 F38 C24 C21 87(6) no . . .
F5 F38 C24 F4 162(5) no . . .
F5 F38 C24 F5 0.0(7) no . . .
F5 F38 C24 F6 105.5(12) no . . .
F5 F38 C24 F37 16.8(9) no . . .
F5 F38 C24 F39 128.1(10) no . . .
F5 F38 C24 C21 -110.7(11) no . . .
F4 F39 C24 F4 -0.0(9) no . . .
F4 F39 C24 F5 108(3) no . . .
F4 F39 C24 F6 144(6) no . . .
F4 F39 C24 F37 119.5(14) no . . .
F4 F39 C24 F38 12.4(12) no . . .
F4 F39 C24 C21 -112.5(13) no . . .
F6 F39 C24 F4 -144(6) no . . .
F6 F39 C24 F5 -36(8) no . . .
F6 F39 C24 F6 0(3) no . . .
F6 F39 C24 F37 -25(7) no . . .
F6 F39 C24 F38 -132(6) no . . .
F6 F39 C24 C21 103(6) no . . .
C49 O1 C52 C51 -6.3(6) no . . .
C52 O1 C49 C50 24.9(6) no . . .
C54 O2 C55 C56 -79.9(7) no . . .
C55 O2 C54 C53 -177.9(5) no . . .
Ni1 N1 C1 C2 61.3(5) no . . .
Ni1 N1 C5 C4 -42.6(4) no . 2_566 2_566
Ni1 N1 C6 C7 -174.2(3) no . . .
C1 N1 C5 C4 -160.2(4) no . 2_566 2_566
C5 N1 C1 C2 174.1(4) no 2_566 . .
C1 N1 C6 C7 -51.4(6) no . . .
C6 N1 C1 C2 -60.6(5) no . . .
C5 N1 C6 C7 72.8(6) no 2_566 . .
C6 N1 C5 C4 74.0(5) no . 2_566 2_566
Ni1 N2 C3 C2 -56.8(5) no . . .
Ni1 N2 C4 C5 35.7(5) no . . .
C3 N2 C4 C5 164.4(5) no . . .
C4 N2 C3 C2 179.3(5) no . . .
Ni2 N3 C9 C10 62.2(5) no . . .
Ni2 N3 C13 C12 -43.0(5) no . . .
Ni2 N3 C14 C15 -177.1(3) no . . .
C9 N3 C13 C12 -160.5(4) no . . .
C13 N3 C9 C10 175.0(4) no . . .
C9 N3 C14 C15 -55.2(5) no . . .
C14 N3 C9 C10 -58.8(5) no . . .
C13 N3 C14 C15 70.2(6) no . . .
C14 N3 C13 C12 73.3(6) no . . .
Ni2 N4 C11 C10 55.0(6) no . 2_557 2_557
Ni2 N4 C12 C13 -35.2(5) no . . .
C11 N4 C12 C13 -166.1(5) no 2_557 . .
C12 N4 C11 C10 -178.7(5) no . 2_557 2_557
N1 C1 C2 C3 -70.5(6) no . . .
C1 C2 C3 N2 64.9(7) no . . .
N2 C4 C5 N1 -54.7(6) no . . 2_566
N1 C6 C7 S1 -173.3(4) no . . .
N3 C9 C10 C11 -71.9(6) no . . .
C9 C10 C11 N4 64.3(7) no . . 2_557
N4 C12 C13 N3 54.4(6) no . . .
N3 C14 C15 S2 176.9(4) no . . .
C18 C17 C22 C21 1.2(6) no . . .
C22 C17 C18 C19 -1.0(5) no . . .
C18 C17 B1 C25 91.5(4) no . . .
C18 C17 B1 C33 -147.2(4) no . . .
C18 C17 B1 C41 -30.3(5) no . . .
B1 C17 C18 C19 -175.5(3) no . . .
C22 C17 B1 C25 -82.7(5) no . . .
C22 C17 B1 C33 38.6(5) no . . .
C22 C17 B1 C41 155.5(4) no . . .
B1 C17 C22 C21 175.9(3) no . . .
C17 C18 C19 C20 -0.3(6) no . . .
C17 C18 C19 C23 -176.7(3) no . . .
C18 C19 C20 C21 1.2(6) no . . .
C18 C19 C23 F1 -156.3(4) no . . .
C18 C19 C23 F2 84.9(6) no . . .
C18 C19 C23 F3 -36.1(6) no . . .
C20 C19 C23 F1 27.3(6) no . . .
C20 C19 C23 F2 -91.5(6) no . . .
C20 C19 C23 F3 147.5(4) no . . .
C23 C19 C20 C21 177.6(4) no . . .
C19 C20 C21 C22 -1.0(6) no . . .
C19 C20 C21 C24 179.8(3) no . . .
C20 C21 C22 C17 -0.3(6) no . . .
C20 C21 C24 F4 14.7(6) no . . .
C20 C21 C24 F5 -104.9(5) no . . .
C20 C21 C24 F6 136.6(5) no . . .
C20 C21 C24 F37 -129.1(6) no . . .
C20 C21 C24 F38 -9.8(6) no . . .
C20 C21 C24 F39 108.5(6) no . . .
C22 C21 C24 F4 -164.6(4) no . . .
C22 C21 C24 F5 75.8(6) no . . .
C22 C21 C24 F6 -42.6(6) no . . .
C22 C21 C24 F37 51.6(7) no . . .
C22 C21 C24 F38 170.9(4) no . . .
C22 C21 C24 F39 -70.8(6) no . . .
C24 C21 C22 C17 178.9(4) no . . .
C26 C25 C30 C29 -3.0(8) no . . .
C30 C25 C26 C27 1.2(8) no . . .
C26 C25 B1 C17 -84.5(6) no . . .
C26 C25 B1 C33 154.8(5) no . . .
C26 C25 B1 C41 38.2(7) no . . .
B1 C25 C26 C27 176.6(5) no . . .
C30 C25 B1 C17 90.6(5) no . . .
C30 C25 B1 C33 -30.1(7) no . . .
C30 C25 B1 C41 -146.8(5) no . . .
B1 C25 C30 C29 -178.5(4) no . . .
C25 C26 C27 C28 1.2(9) no . . .
C25 C26 C27 C31 -177.1(5) no . . .
C26 C27 C28 C29 -1.8(8) no . . .
C26 C27 C31 F10 -163.0(6) no . . .
C26 C27 C31 F11 61.4(8) no . . .
C26 C27 C31 F12 -44.3(8) no . . .
C26 C27 C31 F32 104.4(6) no . . .
C26 C27 C31 F33 -149.1(5) no . . .
C26 C27 C31 F34 -25.6(9) no . . .
C28 C27 C31 F10 18.7(10) no . . .
C28 C27 C31 F11 -116.9(6) no . . .
C28 C27 C31 F12 137.4(5) no . . .
C28 C27 C31 F32 -73.9(7) no . . .
C28 C27 C31 F33 32.6(8) no . . .
C28 C27 C31 F34 156.1(6) no . . .
C31 C27 C28 C29 176.5(5) no . . .
C27 C28 C29 C30 0.1(8) no . . .
C27 C28 C29 C32 179.4(5) no . . .
C28 C29 C30 C25 2.4(8) no . . .
C28 C29 C32 F7 -126.7(6) no . . .
C28 C29 C32 F8 117.5(6) no . . .
C28 C29 C32 F9 -8.7(9) no . . .
C30 C29 C32 F7 52.6(8) no . . .
C30 C29 C32 F8 -63.2(7) no . . .
C30 C29 C32 F9 170.7(5) no . . .
C32 C29 C30 C25 -176.9(5) no . . .
C34 C33 C38 C37 1.8(7) no . . .
C38 C33 C34 C35 -2.6(7) no . . .
C34 C33 B1 C17 -150.8(4) no . . .
C34 C33 B1 C25 -34.5(7) no . . .
C34 C33 B1 C41 86.8(5) no . . .
B1 C33 C34 C35 -178.0(4) no . . .
C38 C33 B1 C17 34.3(6) no . . .
C38 C33 B1 C25 150.5(5) no . . .
C38 C33 B1 C41 -88.2(6) no . . .
B1 C33 C38 C37 177.2(4) no . . .
C33 C34 C35 C36 1.9(8) no . . .
C33 C34 C35 C39 -175.9(4) no . . .
C34 C35 C36 C37 -0.3(8) no . . .
C34 C35 C39 F16 78.3(8) no . . .
C34 C35 C39 F17 -34.2(7) no . . .
C34 C35 C39 F18 -148.7(6) no . . .
C34 C35 C39 F28 -73.7(7) no . . .
C34 C35 C39 F29 46.2(8) no . . .
C34 C35 C39 F30 162.5(5) no . . .
C36 C35 C39 F16 -99.6(6) no . . .
C36 C35 C39 F17 147.9(5) no . . .
C36 C35 C39 F18 33.4(8) no . . .
C36 C35 C39 F28 108.4(6) no . . .
C36 C35 C39 F29 -131.7(6) no . . .
C36 C35 C39 F30 -15.4(8) no . . .
C39 C35 C36 C37 177.6(5) no . . .
C35 C36 C37 C38 -0.4(8) no . . .
C35 C36 C37 C40 179.0(4) no . . .
C36 C37 C38 C33 -0.4(8) no . . .
C36 C37 C40 F13 -135.1(6) no . . .
C36 C37 C40 F14 106.4(7) no . . .
C36 C37 C40 F15 -20.9(9) no . . .
C36 C37 C40 F31 131.4(6) no . . .
C36 C37 C40 F35 -104.5(7) no . . .
C36 C37 C40 F36 21.4(8) no . . .
C38 C37 C40 F13 44.3(8) no . . .
C38 C37 C40 F14 -74.2(7) no . . .
C38 C37 C40 F15 158.5(5) no . . .
C38 C37 C40 F31 -49.2(8) no . . .
C38 C37 C40 F35 74.9(8) no . . .
C38 C37 C40 F36 -159.2(5) no . . .
C40 C37 C38 C33 -179.8(5) no . . .
C42 C41 C46 C45 1.3(7) no . . .
C46 C41 C42 C43 -1.0(7) no . . .
C42 C41 B1 C17 -40.7(6) no . . .
C42 C41 B1 C25 -157.9(4) no . . .
C42 C41 B1 C33 80.6(5) no . . .
B1 C41 C42 C43 -173.1(4) no . . .
C46 C41 B1 C17 147.8(5) no . . .
C46 C41 B1 C25 30.6(7) no . . .
C46 C41 B1 C33 -90.9(5) no . . .
B1 C41 C46 C45 173.2(4) no . . .
C41 C42 C43 C44 0.4(8) no . . .
C41 C42 C43 C47 -178.9(4) no . . .
C42 C43 C44 C45 0.0(7) no . . .
C42 C43 C47 F19 -55.4(7) no . . .
C42 C43 C47 F20 -178.8(5) no . . .
C42 C43 C47 F21 61.7(7) no . . .
C44 C43 C47 F19 125.3(6) no . . .
C44 C43 C47 F20 2.0(8) no . . .
C44 C43 C47 F21 -117.6(6) no . . .
C47 C43 C44 C45 179.3(5) no . . .
C43 C44 C45 C46 0.2(7) no . . .
C43 C44 C45 C48 179.2(4) no . . .
C44 C45 C46 C41 -0.9(8) no . . .
C44 C45 C48 F22 128.4(5) no . . .
C44 C45 C48 F23 -109.4(5) no . . .
C44 C45 C48 F24 9.5(8) no . . .
C44 C45 C48 F25 -46.9(8) no . . .
C44 C45 C48 F26 -172.8(5) no . . .
C44 C45 C48 F27 71.0(6) no . . .
C46 C45 C48 F22 -52.6(7) no . . .
C46 C45 C48 F23 69.6(6) no . . .
C46 C45 C48 F24 -171.5(5) no . . .
C46 C45 C48 F25 132.1(5) no . . .
C46 C45 C48 F26 6.2(8) no . . .
C46 C45 C48 F27 -110.0(5) no . . .
C48 C45 C46 C41 -179.9(5) no . . .
O1 C49 C50 C51 -33.0(6) no . . .
C49 C50 C51 C52 28.2(6) no . . .
C50 C51 C52 O1 -14.2(7) no . . .
